data_7103700
loop_
_publ_author_name
'Lee, Young-Joo'
'Lee, Jong-Dae'
'Ko, Jaejung'
'Kim, Sang-Hern'
'Kang, Sang Ook'

_publ_section_title
;
 Novel titanium complexes of a multidentate dicarbollide ligand. Synthesis
 and structural characterization of a constrained geometry complex
;
_journal_coden_ASTM CHCOFS
_journal_issue 12
_journal_name_full
;
 Chemical Communications (Cambridge, United Kingdom)
;
_journal_page_first 1364
_journal_page_last 1365
_journal_paper_doi 10.1039/b301772a
_journal_year 2003
_chemical_formula_moiety (DcabNN)2(?2-O)(?2-NMe)Ti3(NMe2)
_chemical_formula_sum 'C39.5 H68 B18 N8 O Ti3'
_chemical_formula_weight 1009.30
_space_group_IT_number 2
_symmetry_cell_setting triclinic
_symmetry_space_group_name_Hall '-P 1'
_symmetry_space_group_name_H-M 'P -1'
_atom_sites_solution_hydrogens geom
_atom_sites_solution_primary direct
_atom_sites_solution_secondary difmap
_audit_creation_method SHELXL-97
_cell_angle_alpha 80.984(7)
_cell_angle_beta 82.147(7)
_cell_angle_gamma 80.152(9)
_cell_formula_units_Z 2
_cell_length_a 12.5957(12)
_cell_length_b 13.0482(14)
_cell_length_c 18.3677(13)
_cell_measurement_reflns_used 25
_cell_measurement_temperature 293(2)
_cell_measurement_theta_max 12.06
_cell_measurement_theta_min 9.06
_cell_volume 2918.8(5)
_computing_cell_refinement 'CAD-4 software (Enraf-Nonius, 1988)'
_computing_data_collection 'CAD-4 software (Enraf-Nonius, 1988)'
_computing_data_reduction 'Xtal3.2 (Hall & Stewart, 1992)'
_computing_molecular_graphics 'ORTEP3 (Jonson & Burrett, 1998)'
_computing_publication_material SHELXL-97(Sheldrick,1997)
_computing_structure_refinement 'SHELXL-97 (Sheldrick, 1997)'
_computing_structure_solution 'SHELXS-97 (Sheldrick, 1990)'
_diffrn_ambient_temperature 293(2)
_diffrn_measured_fraction_theta_full 1.000
_diffrn_measured_fraction_theta_max 1.000
_diffrn_measurement_device_type 'Enraf Nonius CAD-4'
_diffrn_measurement_method \w/2\q
_diffrn_radiation_monochromator graphite
_diffrn_radiation_source 'fine-focus sealed tube'
_diffrn_radiation_type MoK\a
_diffrn_radiation_wavelength 0.71070
_diffrn_reflns_av_R_equivalents 0.1673
_diffrn_reflns_av_sigmaI/netI 0.7605
_diffrn_reflns_limit_h_max 15
_diffrn_reflns_limit_h_min 0
_diffrn_reflns_limit_k_max 16
_diffrn_reflns_limit_k_min -15
_diffrn_reflns_limit_l_max 22
_diffrn_reflns_limit_l_min -22
_diffrn_reflns_number 11997
_diffrn_reflns_theta_full 25.97
_diffrn_reflns_theta_max 25.97
_diffrn_reflns_theta_min 1.13
_diffrn_standards_decay_% 6.73
_diffrn_standards_interval_count 3600
_diffrn_standards_number 3
_exptl_absorpt_coefficient_mu 0.438
_exptl_absorpt_correction_type '\y scans'
_exptl_crystal_colour Red
_exptl_crystal_density_diffrn 1.148
_exptl_crystal_density_method 'not measured'
_exptl_crystal_description Block
_exptl_crystal_F_000 1050
_exptl_crystal_size_max 0.45
_exptl_crystal_size_mid 0.3
_exptl_crystal_size_min 0.3
_refine_diff_density_max 0.763
_refine_diff_density_min -0.481
_refine_diff_density_rms 0.096
_refine_ls_extinction_method none
_refine_ls_goodness_of_fit_ref 0.965
_refine_ls_hydrogen_treatment mixed
_refine_ls_matrix_type full
_refine_ls_number_parameters 573
_refine_ls_number_reflns 11443
_refine_ls_number_restraints 38
_refine_ls_restrained_S_all 0.963
_refine_ls_R_factor_all 0.4496
_refine_ls_R_factor_gt 0.1233
_refine_ls_shift/su_max 0.023
_refine_ls_shift/su_mean 0.001
_refine_ls_structure_factor_coef Fsqd
_refine_ls_weighting_details 'w=1/[\s^2^(Fo^2^)+(0.1000P)^2^+0.0000P] where P=(Fo^2^+2Fc^2^)/3'
_refine_ls_weighting_scheme calc
_refine_ls_wR_factor_gt 0.2339
_refine_ls_wR_factor_ref 0.3296
_reflns_number_gt 2728
_reflns_number_total 11443
_reflns_threshold_expression >2sigma(I)
_cod_data_source_file b301772a.txt
_cod_data_source_block (DcabNN)2(?2-O)(?2-NMe)Ti3(NMe2)4
_cod_depositor_comments
;
The following automatic conversions were performed:
'_symmetry_cell_setting' value 'Triclinic' changed to 'triclinic'
according to '/home/saulius/struct/CIF-dictionaries/cif_core.dic'
dictionary named 'cif_core.dic' version 2.4.1 from 2010-06-29.

Automatic conversion script
Id: cif_fix_enum 1527 2010-12-29 10:47:43Z saulius 

The following automatic conversions were performed:

'_refine_ls_weighting_scheme' value 'calc
w=1/[\s^2^(Fo^2^)+(0.1000P)^2^+0.0000P] where P=(Fo^2^+2Fc^2^)/3' was
changed to 'calc'. New tag '_refine_ls_weighting_details' was
created. The value of the new tag was set to
'w=1/[\s^2^(Fo^2^)+(0.1000P)^2^+0.0000P] where P=(Fo^2^+2Fc^2^)/3'.

Automatic conversion script
Id: cif_fix_values 3143 2015-03-26 13:38:13Z robertas 
;
_cod_original_sg_symbol_H-M P-1
_cod_original_formula_sum 'C39.50 H68 B18 N8 O Ti3'
_cod_database_code 7103700

loop_
_symmetry_equiv_pos_as_xyz
'x, y, z'
'-x, -y, -z'

loop_
_atom_site_label
_atom_site_type_symbol
_atom_site_fract_x
_atom_site_fract_y
_atom_site_fract_z
_atom_site_U_iso_or_equiv
_atom_site_adp_type
_atom_site_occupancy
_atom_site_calc_flag
_atom_site_refinement_flags
_atom_site_disorder_assembly
_atom_site_disorder_group
Ti1 Ti 1.21630(18) 0.55155(18) 0.27078(13) 0.0511(8) Uani 1 d . . .
Ti2 Ti 0.98888(18) 0.63486(17) 0.25206(12) 0.0429(7) Uani 1 d . . .
Ti3 Ti 1.14460(17) 0.35607(17) 0.25522(12) 0.0416(7) Uani 1 d . . .
O1 O 1.0778(6) 0.4979(6) 0.2552(4) 0.036(2) Uani 1 d . . .
N1 N 1.0985(8) 0.6821(8) 0.2799(6) 0.051(3) Uani 1 d . . .
N2 N 1.2754(8) 0.3925(7) 0.2605(6) 0.055(3) Uani 1 d . . .
N3 N 1.3109(10) 0.6027(11) 0.1925(8) 0.091(5) Uani 1 d . . .
N4 N 1.2684(12) 0.5593(10) 0.3598(8) 0.095(5) Uani 1 d . . .
N5 N 0.9945(8) 0.7220(8) 0.1369(6) 0.055(3) Uani 1 d . . .
N6 N 0.7561(10) 0.5532(10) 0.1245(8) 0.081(4) Uani 1 d . . .
N7 N 1.1123(9) 0.2761(9) 0.3686(6) 0.062(3) Uani 1 d . . .
N8 N 1.3520(14) 0.0235(14) 0.2662(13) 0.140(7) Uani 1 d . . .
C1 C 0.8245(10) 0.7329(9) 0.2171(7) 0.047(3) Uani 1 d . . .
C2 C 0.8053(9) 0.6130(9) 0.2422(6) 0.042(3) Uani 1 d . . .
C3 C 1.0963(11) 0.1874(9) 0.2665(7) 0.051(4) Uani 1 d . . .
C4 C 1.2159(11) 0.1734(10) 0.2207(7) 0.056(4) Uani 1 d . . .
C5 C 1.1245(11) 0.7676(12) 0.3105(9) 0.096(6) Uani 1 d . . .
H5A H 1.1359 0.8243 0.2716 0.144 Uiso 1 calc R . .
H5B H 1.1893 0.7449 0.3345 0.144 Uiso 1 calc R . .
H5C H 1.0657 0.7910 0.3461 0.144 Uiso 1 calc R . .
C6 C 1.3923(10) 0.3639(12) 0.2539(9) 0.094(6) Uani 1 d . . .
H6A H 1.4127 0.3147 0.2961 0.141 Uiso 1 calc R . .
H6B H 1.4252 0.4256 0.2517 0.141 Uiso 1 calc R . .
H6C H 1.4165 0.3325 0.2095 0.141 Uiso 1 calc R . .
C7 C 1.3348(13) 0.5640(15) 0.1227(10) 0.127(8) Uani 1 d . . .
H7A H 1.3118 0.6187 0.0842 0.191 Uiso 1 calc R . .
H7B H 1.2972 0.5056 0.1237 0.191 Uiso 1 calc R . .
H7C H 1.4115 0.5416 0.1134 0.191 Uiso 1 calc R . .
C8 C 1.3638(16) 0.6934(14) 0.1909(13) 0.184(12) Uani 1 d . . .
H8A H 1.4411 0.6725 0.1852 0.276 Uiso 1 calc R . .
H8B H 1.3422 0.7226 0.2365 0.276 Uiso 1 calc R . .
H8C H 1.3434 0.7452 0.1500 0.276 Uiso 1 calc R . .
C9 C 1.1993(17) 0.5583(15) 0.4298(10) 0.138(9) Uani 1 d . . .
H9A H 1.2354 0.5111 0.4674 0.206 Uiso 1 calc R . .
H9B H 1.1326 0.5354 0.4246 0.206 Uiso 1 calc R . .
H9C H 1.1842 0.6278 0.4435 0.206 Uiso 1 calc R . .
C10 C 1.3794(16) 0.569(2) 0.3697(14) 0.233(16) Uani 1 d . . .
H10A H 1.3794 0.6324 0.3897 0.349 Uiso 1 calc R . .
H10B H 1.4234 0.5701 0.3226 0.349 Uiso 1 calc R . .
H10C H 1.4084 0.5097 0.4032 0.349 Uiso 1 calc R . .
C11 C 0.8750(10) 0.7557(10) 0.1373(7) 0.061(4) Uani 1 d . . .
H11A H 0.8461 0.7171 0.1055 0.073 Uiso 1 calc R . .
H11B H 0.8592 0.8301 0.1195 0.073 Uiso 1 calc R . .
C12 C 1.0431(9) 0.6577(10) 0.0778(7) 0.064(4) Uani 1 d . . .
H12A H 1.0071 0.5975 0.0823 0.097 Uiso 1 calc R . .
H12B H 1.1187 0.6350 0.0826 0.097 Uiso 1 calc R . .
H12C H 1.0350 0.6988 0.0302 0.097 Uiso 1 calc R . .
C13 C 1.0496(12) 0.8174(10) 0.1282(8) 0.083(5) Uani 1 d . . .
H13A H 1.1254 0.7959 0.1331 0.124 Uiso 1 calc R . .
H13B H 1.0175 0.8602 0.1659 0.124 Uiso 1 calc R . .
H13C H 1.0411 0.8570 0.0802 0.124 Uiso 1 calc R . .
C14 C 0.8235(10) 0.5325(10) 0.1882(7) 0.054(4) Uani 1 d . . .
H14A H 0.8992 0.5250 0.1678 0.065 Uiso 1 calc R . .
H14B H 0.8112 0.4654 0.2164 0.065 Uiso 1 calc R . .
C15 C 0.8124(13) 0.5121(12) 0.0590(8) 0.094(6) Uani 1 d . . .
H15A H 0.8191 0.4369 0.0667 0.142 Uiso 1 calc R . .
H15B H 0.8833 0.5324 0.0490 0.142 Uiso 1 calc R . .
H15C H 0.7723 0.5396 0.0175 0.142 Uiso 1 calc R . .
C16 C 0.6526(14) 0.5108(13) 0.1485(10) 0.116(7) Uani 1 d . . .
H16A H 0.6094 0.5237 0.1079 0.174 Uiso 1 calc R . .
H16B H 0.6136 0.5447 0.1891 0.174 Uiso 1 calc R . .
H16C H 0.6680 0.4366 0.1641 0.174 Uiso 1 calc R . .
C17 C 1.0902(11) 0.1749(10) 0.3503(8) 0.067(4) Uani 1 d . . .
H17A H 1.0189 0.1612 0.3729 0.081 Uiso 1 calc R . .
H17B H 1.1439 0.1172 0.3682 0.081 Uiso 1 calc R . .
C18 C 1.1977(11) 0.2631(11) 0.4188(7) 0.077(5) Uani 1 d . . .
H18A H 1.2160 0.3305 0.4222 0.116 Uiso 1 calc R . .
H18B H 1.2610 0.2189 0.3995 0.116 Uiso 1 calc R . .
H18C H 1.1716 0.2313 0.4672 0.116 Uiso 1 calc R . .
C19 C 1.0121(11) 0.3318(11) 0.4091(7) 0.083(5) Uani 1 d . . .
H19A H 1.0023 0.2979 0.4594 0.125 Uiso 1 calc R . .
H19B H 0.9500 0.3292 0.3848 0.125 Uiso 1 calc R . .
H19C H 1.0201 0.4036 0.4091 0.125 Uiso 1 calc R . .
C20 C 1.3188(11) 0.1338(12) 0.2584(8) 0.083(5) Uani 1 d . . .
H20A H 1.3773 0.1674 0.2301 0.100 Uiso 1 calc R . .
H20B H 1.3074 0.1557 0.3074 0.100 Uiso 1 calc R . .
C21 C 1.434(2) -0.019(2) 0.2257(16) 0.31(3) Uani 1 d . . .
H21A H 1.4743 0.0342 0.1998 0.467 Uiso 1 calc R . .
H21B H 1.4086 -0.0537 0.1904 0.467 Uiso 1 calc R . .
H21C H 1.4791 -0.0692 0.2565 0.467 Uiso 1 calc R . .
C22 C 1.372(2) -0.020(2) 0.3358(16) 0.29(2) Uani 1 d . . .
H22A H 1.4010 -0.0933 0.3360 0.441 Uiso 1 calc R . .
H22B H 1.3064 -0.0129 0.3689 0.441 Uiso 1 calc R . .
H22C H 1.4244 0.0148 0.3520 0.441 Uiso 1 calc R . .
B3 B 0.8304(12) 0.5790(13) 0.3293(9) 0.062(5) Uani 1 d . . .
H3 H 0.8592 0.4976 0.3524 0.074 Uiso 1 calc R . .
B4 B 0.8703(12) 0.6848(13) 0.3573(9) 0.059(5) Uani 1 d . . .
H4 H 0.9247 0.6784 0.4003 0.071 Uiso 1 calc R . .
B5 B 0.8654(13) 0.7812(12) 0.2836(8) 0.053(4) Uani 1 d . . .
H5 H 0.9177 0.8425 0.2757 0.064 Uiso 1 calc R . .
B6 B 0.6930(12) 0.7113(12) 0.2328(9) 0.060(5) Uani 1 d . . .
H6 H 0.6370 0.7203 0.1905 0.073 Uiso 1 calc R . .
B7 B 0.6964(13) 0.6093(13) 0.3100(9) 0.070(5) Uani 1 d . . .
H7 H 0.6408 0.5508 0.3188 0.084 Uiso 1 calc R . .
B8 B 0.7364(12) 0.6528(14) 0.3850(10) 0.071(5) Uani 1 d . . .
H8 H 0.7079 0.6242 0.4427 0.085 Uiso 1 calc R . .
B9 B 0.7579(13) 0.7853(13) 0.3529(9) 0.067(5) Uani 1 d . . .
H9 H 0.7415 0.8448 0.3910 0.080 Uiso 1 calc R . .
B10 B 0.7330(12) 0.8167(13) 0.2604(9) 0.066(5) Uani 1 d . . .
H10 H 0.7022 0.8970 0.2361 0.079 Uiso 1 calc R . .
B11 B 0.6504(13) 0.7395(14) 0.3217(9) 0.073(6) Uani 1 d . . .
H11 H 0.5647 0.7681 0.3387 0.088 Uiso 1 calc R . .
B12 B 1.2137(12) 0.2680(12) 0.1463(8) 0.057(5) Uani 1 d . . .
H12 H 1.2864 0.3034 0.1232 0.068 Uiso 1 calc R . .
B13 B 1.0817(11) 0.3364(11) 0.1428(8) 0.049(4) Uani 1 d . . .
H13 H 1.0647 0.4165 0.1133 0.059 Uiso 1 calc R . .
B14 B 1.0068(12) 0.2790(10) 0.2264(9) 0.050(4) Uani 1 d . . .
H14 H 0.9355 0.3221 0.2561 0.060 Uiso 1 calc R . .
B15 B 1.1362(14) 0.0831(14) 0.2200(9) 0.067(5) Uani 1 d . . .
H15 H 1.1540 0.0017 0.2472 0.081 Uiso 1 calc R . .
B16 B 1.2102(15) 0.1322(13) 0.1365(9) 0.073(6) Uani 1 d . . .
H16 H 1.2763 0.0835 0.1062 0.088 Uiso 1 calc R . .
B17 B 1.1256(14) 0.2339(12) 0.0893(9) 0.068(5) Uani 1 d . . .
H17 H 1.1366 0.2519 0.0284 0.082 Uiso 1 calc R . .
B18 B 0.9935(13) 0.2401(12) 0.1415(9) 0.059(5) Uani 1 d . . .
H18 H 0.9176 0.2611 0.1156 0.071 Uiso 1 calc R . .
B19 B 1.0036(15) 0.1460(12) 0.2213(10) 0.078(6) Uani 1 d . . .
H19 H 0.9352 0.1058 0.2473 0.094 Uiso 1 calc R . .
B20 B 1.0797(14) 0.1161(12) 0.1365(9) 0.066(5) Uani 1 d . . .
H20 H 1.0611 0.0562 0.1061 0.079 Uiso 1 calc R . .
C100 C 1.5682(13) 0.7918(19) 0.0286(14) 0.245(13) Uiso 1 d D . .
C101 C 1.4635(11) 0.8193(13) -0.0057(11) 0.227(12) Uiso 1 d D . .
C102 C 1.3880(12) 0.9042(11) 0.0139(9) 0.136(7) Uiso 1 d D . .
C103 C 1.2920(13) 0.9308(14) -0.0189(13) 0.225(12) Uiso 1 d D . .
C104 C 1.2702(14) 0.8702(17) -0.0694(13) 0.252(14) Uiso 1 d D . .
C105 C 1.3397(15) 0.7780(14) -0.0818(10) 0.178(9) Uiso 1 d D . .
C106 C 1.4379(14) 0.7540(12) -0.0517(11) 0.189(10) Uiso 1 d D . .
C107 C 1.6373(15) 0.1982(12) 0.3525(8) 0.184(10) Uiso 1 d D . .
C108 C 1.5675(16) 0.1460(11) 0.4049(10) 0.200(11) Uiso 1 d D . .
C109 C 1.5170(14) 0.1927(14) 0.4663(9) 0.173(9) Uiso 1 d D . .
C110 C 1.5400(14) 0.2895(13) 0.4768(8) 0.150(8) Uiso 1 d D . .
C111 C 1.6152(16) 0.3384(11) 0.4269(10) 0.178(10) Uiso 1 d D . .
C112 C 1.6634(13) 0.2931(11) 0.3644(8) 0.137(7) Uiso 1 d D . .
C113 C 1.686(2) 0.1509(18) 0.2837(10) 0.234(13) Uiso 1 d D . .
C114 C 0.7822(10) 0.045(3) 0.4578(18) 0.36(2) Uiso 1 d D . .
C115 C 0.8962(5) 0.0239(13) 0.4782(9) 0.040(6) Uiso 0.50 d PD . .
C116 C 0.9714(10) -0.0533(11) 0.4477(7) 0.118(6) Uiso 1 d D . .
C117 C 1.0753(8) -0.0771(10) 0.4692(8) 0.120(6) Uiso 1 d D . .

loop_
_atom_site_aniso_label
_atom_site_aniso_U_11
_atom_site_aniso_U_22
_atom_site_aniso_U_33
_atom_site_aniso_U_23
_atom_site_aniso_U_13
_atom_site_aniso_U_12
Ti1 0.0412(16) 0.0465(17) 0.0653(19) -0.0045(14) -0.0068(13) -0.0083(13)
Ti2 0.0449(15) 0.0368(15) 0.0437(16) -0.0013(12) -0.0077(12) 0.0011(12)
Ti3 0.0427(16) 0.0354(15) 0.0425(15) 0.0010(12) -0.0019(12) -0.0027(12)
O1 0.037(5) 0.038(5) 0.031(4) 0.000(4) -0.004(4) -0.002(4)
N1 0.053(7) 0.032(6) 0.074(8) -0.023(6) -0.017(6) -0.003(5)
N2 0.041(7) 0.042(7) 0.084(9) -0.006(6) -0.012(6) -0.011(6)
N3 0.057(9) 0.076(10) 0.112(12) 0.015(9) 0.035(9) 0.002(7)
N4 0.111(12) 0.082(10) 0.111(12) -0.045(9) -0.077(10) 0.016(9)
N5 0.047(7) 0.049(7) 0.062(8) 0.005(6) -0.006(6) 0.005(6)
N6 0.065(9) 0.093(10) 0.096(11) -0.036(8) -0.052(8) 0.015(8)
N7 0.067(8) 0.072(9) 0.041(7) 0.002(6) -0.002(6) -0.005(7)
N8 0.104(13) 0.090(13) 0.21(2) 0.020(14) -0.076(14) 0.038(11)
C1 0.064(9) 0.033(8) 0.042(8) -0.001(6) -0.009(7) -0.001(7)
C2 0.040(8) 0.046(8) 0.036(8) -0.005(7) -0.009(6) 0.008(6)
C3 0.068(10) 0.031(8) 0.047(9) 0.010(7) -0.005(7) 0.002(7)
C4 0.055(9) 0.043(9) 0.063(10) 0.008(7) -0.014(8) 0.001(7)
C5 0.068(11) 0.087(13) 0.134(16) -0.030(12) -0.022(10) 0.008(10)
C6 0.033(9) 0.112(14) 0.136(15) -0.012(12) -0.016(9) -0.012(9)
C7 0.075(13) 0.18(2) 0.122(17) 0.042(16) -0.011(13) -0.054(13)
C8 0.15(2) 0.080(15) 0.30(3) -0.006(18) 0.07(2) -0.059(15)
C9 0.22(3) 0.127(18) 0.094(16) 0.008(14) -0.093(17) -0.056(17)
C10 0.122(18) 0.34(4) 0.30(3) -0.22(3) -0.14(2) 0.06(2)
C11 0.074(11) 0.047(9) 0.047(9) 0.021(7) 0.002(8) 0.002(8)
C12 0.049(9) 0.079(10) 0.049(9) -0.003(8) 0.016(7) 0.014(8)
C13 0.102(13) 0.049(10) 0.091(12) 0.020(9) -0.007(10) -0.027(9)
C14 0.046(8) 0.065(10) 0.055(9) -0.018(8) -0.003(7) -0.016(7)
C15 0.109(14) 0.109(14) 0.078(12) -0.035(11) -0.048(11) 0.000(11)
C16 0.091(14) 0.125(16) 0.144(18) -0.020(13) -0.058(13) -0.013(12)
C17 0.076(11) 0.043(9) 0.077(12) 0.013(8) -0.016(9) -0.005(8)
C18 0.082(11) 0.113(13) 0.038(9) -0.007(9) -0.025(8) -0.002(9)
C19 0.077(11) 0.099(12) 0.052(10) 0.000(9) 0.008(8) 0.024(9)
C20 0.061(11) 0.085(13) 0.090(13) 0.002(10) -0.022(9) 0.024(10)
C21 0.29(4) 0.36(5) 0.27(4) -0.21(4) -0.15(3) 0.25(4)
C22 0.24(3) 0.21(3) 0.28(4) 0.13(3) 0.06(3) 0.16(3)
B3 0.040(10) 0.068(12) 0.057(11) 0.024(9) 0.009(8) 0.008(9)
B4 0.045(10) 0.076(13) 0.051(11) 0.003(9) -0.011(8) 0.000(9)
B5 0.067(12) 0.041(10) 0.059(11) -0.019(9) -0.010(9) -0.014(9)
B6 0.038(10) 0.057(11) 0.079(13) -0.004(10) -0.020(9) 0.022(9)
B7 0.046(11) 0.065(12) 0.082(14) 0.015(10) -0.007(10) 0.015(9)
B8 0.041(10) 0.100(15) 0.062(12) -0.012(11) -0.004(9) 0.016(10)
B9 0.063(12) 0.071(13) 0.067(13) -0.035(10) -0.004(10) 0.010(10)
B10 0.049(11) 0.057(12) 0.070(13) -0.006(10) 0.017(9) 0.034(9)
B11 0.049(11) 0.090(14) 0.057(12) 0.001(10) 0.011(9) 0.032(10)
B12 0.053(10) 0.057(11) 0.048(10) -0.003(9) 0.014(8) 0.011(9)
B13 0.051(10) 0.039(9) 0.048(10) -0.008(8) 0.004(8) 0.010(8)
B14 0.060(11) 0.020(8) 0.067(12) -0.009(8) -0.013(9) 0.003(8)
B15 0.078(13) 0.059(12) 0.065(13) -0.002(10) -0.017(10) -0.013(11)
B16 0.098(15) 0.060(12) 0.057(12) -0.027(10) -0.011(11) 0.022(11)
B17 0.106(15) 0.054(11) 0.056(11) -0.020(9) -0.059(11) 0.007(10)
B18 0.066(12) 0.046(11) 0.073(12) 0.007(9) -0.038(10) -0.022(9)
B19 0.097(15) 0.029(10) 0.112(17) 0.009(10) -0.036(13) -0.019(10)
B20 0.081(14) 0.048(11) 0.082(14) -0.035(10) -0.021(11) -0.016(10)

loop_
_atom_type_symbol
_atom_type_description
_atom_type_scat_dispersion_real
_atom_type_scat_dispersion_imag
_atom_type_scat_source
C C 0.0033 0.0016 'International Tables Vol C Tables 4.2.6.8 and 6.1.1.4'
H H 0.0000 0.0000 'International Tables Vol C Tables 4.2.6.8 and 6.1.1.4'
B B 0.0013 0.0007 'International Tables Vol C Tables 4.2.6.8 and 6.1.1.4'
N N 0.0061 0.0033 'International Tables Vol C Tables 4.2.6.8 and 6.1.1.4'
Ti Ti 0.2776 0.4457 'International Tables Vol C Tables 4.2.6.8 and 6.1.1.4'
O O 0.0106 0.0060 'International Tables Vol C Tables 4.2.6.8 and 6.1.1.4'

loop_
_geom_angle_atom_site_label_1
_geom_angle_atom_site_label_2
_geom_angle_atom_site_label_3
_geom_angle
_geom_angle_site_symmetry_1
_geom_angle_site_symmetry_3
_geom_angle_publ_flag
N3 Ti1 N4 108.9(8) . . ?
N3 Ti1 O1 122.6(6) . . ?
N4 Ti1 O1 128.5(6) . . ?
N3 Ti1 N1 101.1(5) . . ?
N4 Ti1 N1 93.6(5) . . ?
O1 Ti1 N1 77.3(4) . . ?
N3 Ti1 N2 94.3(5) . . ?
N4 Ti1 N2 99.3(5) . . ?
O1 Ti1 N2 78.5(3) . . ?
N1 Ti1 N2 155.5(4) . . ?
N3 Ti1 Ti3 115.4(5) . . ?
N4 Ti1 Ti3 117.4(5) . . ?
O1 Ti1 Ti3 40.5(2) . . ?
N1 Ti1 Ti3 117.4(3) . . ?
N2 Ti1 Ti3 38.2(3) . . ?
N3 Ti1 Ti2 112.4(4) . . ?
N4 Ti1 Ti2 119.1(5) . . ?
O1 Ti1 Ti2 41.2(2) . . ?
N1 Ti1 Ti2 36.6(3) . . ?
N2 Ti1 Ti2 119.5(3) . . ?
Ti3 Ti1 Ti2 81.67(8) . . ?
N1 Ti2 O1 87.9(4) . . ?
N1 Ti2 N5 97.4(5) . . ?
O1 Ti2 N5 111.7(3) . . ?
N1 Ti2 B5 92.5(5) . . ?
O1 Ti2 B5 163.4(5) . . ?
N5 Ti2 B5 84.7(5) . . ?
N1 Ti2 C1 127.6(4) . . ?
O1 Ti2 C1 144.0(4) . . ?
N5 Ti2 C1 63.7(4) . . ?
B5 Ti2 C1 40.8(4) . . ?
N1 Ti2 B4 92.4(5) . . ?
O1 Ti2 B4 121.3(4) . . ?
N5 Ti2 B4 126.4(5) . . ?
B5 Ti2 B4 42.1(5) . . ?
C1 Ti2 B4 68.7(5) . . ?
N1 Ti2 C2 159.9(4) . . ?
O1 Ti2 C2 107.9(4) . . ?
N5 Ti2 C2 88.2(4) . . ?
B5 Ti2 C2 68.8(5) . . ?
C1 Ti2 C2 39.5(4) . . ?
B4 Ti2 C2 69.0(5) . . ?
N1 Ti2 B3 128.1(5) . . ?
O1 Ti2 B3 97.1(4) . . ?
N5 Ti2 B3 127.1(5) . . ?
B5 Ti2 B3 69.7(6) . . ?
C1 Ti2 B3 66.9(5) . . ?
B4 Ti2 B3 41.8(5) . . ?
C2 Ti2 B3 39.8(4) . . ?
N1 Ti2 Ti1 44.2(3) . . ?
O1 Ti2 Ti1 44.4(2) . . ?
N5 Ti2 Ti1 104.3(3) . . ?
B5 Ti2 Ti1 136.1(4) . . ?
C1 Ti2 Ti1 166.3(3) . . ?
B4 Ti2 Ti1 118.6(4) . . ?
C2 Ti2 Ti1 152.1(3) . . ?
B3 Ti2 Ti1 126.5(4) . . ?
N2 Ti3 O1 90.6(4) . . ?
N2 Ti3 N7 100.0(5) . . ?
O1 Ti3 N7 106.8(4) . . ?
N2 Ti3 B14 163.9(5) . . ?
O1 Ti3 B14 101.9(4) . . ?
N7 Ti3 B14 86.3(5) . . ?
N2 Ti3 C3 129.0(4) . . ?
O1 Ti3 C3 139.6(4) . . ?
N7 Ti3 C3 63.6(4) . . ?
B14 Ti3 C3 41.5(4) . . ?
N2 Ti3 B13 123.9(5) . . ?
O1 Ti3 B13 94.9(4) . . ?
N7 Ti3 B13 130.8(5) . . ?
B14 Ti3 B13 45.6(5) . . ?
C3 Ti3 B13 71.3(5) . . ?
N2 Ti3 B12 92.1(5) . . ?
O1 Ti3 B12 126.6(4) . . ?
N7 Ti3 B12 125.1(5) . . ?
B14 Ti3 B12 72.3(6) . . ?
C3 Ti3 B12 67.3(5) . . ?
B13 Ti3 B12 42.6(5) . . ?
N2 Ti3 C4 96.6(4) . . ?
O1 Ti3 C4 164.4(4) . . ?
N7 Ti3 C4 85.6(4) . . ?
B14 Ti3 C4 68.9(5) . . ?
C3 Ti3 C4 38.3(4) . . ?
B13 Ti3 C4 69.6(4) . . ?
B12 Ti3 C4 39.6(4) . . ?
N2 Ti3 Ti1 46.1(3) . . ?
O1 Ti3 Ti1 44.7(2) . . ?
N7 Ti3 Ti1 105.8(3) . . ?
B14 Ti3 Ti1 146.2(4) . . ?
C3 Ti3 Ti1 168.7(3) . . ?
B13 Ti3 Ti1 120.1(4) . . ?
B12 Ti3 Ti1 120.1(4) . . ?
C4 Ti3 Ti1 141.8(3) . . ?
Ti3 O1 Ti2 170.8(4) . . ?
Ti3 O1 Ti1 94.8(3) . . ?
Ti2 O1 Ti1 94.4(3) . . ?
C5 N1 Ti2 142.2(9) . . ?
C5 N1 Ti1 118.1(8) . . ?
Ti2 N1 Ti1 99.2(5) . . ?
C6 N2 Ti3 148.2(9) . . ?
C6 N2 Ti1 115.6(8) . . ?
Ti3 N2 Ti1 95.7(4) . . ?
C7 N3 C8 110.1(14) . . ?
C7 N3 Ti1 124.8(13) . . ?
C8 N3 Ti1 124.9(14) . . ?
C9 N4 C10 111.0(15) . . ?
C9 N4 Ti1 122.4(12) . . ?
C10 N4 Ti1 126.6(15) . . ?
C12 N5 C11 113.7(10) . . ?
C12 N5 C13 109.0(10) . . ?
C11 N5 C13 109.3(10) . . ?
C12 N5 Ti2 114.9(7) . . ?
C11 N5 Ti2 96.5(7) . . ?
C13 N5 Ti2 112.9(8) . . ?
C15 N6 C16 111.4(13) . . ?
C15 N6 C14 113.0(11) . . ?
C16 N6 C14 109.3(12) . . ?
C18 N7 C17 113.6(10) . . ?
C18 N7 C19 105.3(10) . . ?
C17 N7 C19 110.0(11) . . ?
C18 N7 Ti3 118.0(8) . . ?
C17 N7 Ti3 98.7(8) . . ?
C19 N7 Ti3 111.2(8) . . ?
C21 N8 C22 102.9(18) . . ?
C21 N8 C20 122(3) . . ?
C22 N8 C20 114(2) . . ?
C11 C1 C2 114.3(10) . . ?
C11 C1 B5 120.5(11) . . ?
C2 C1 B5 111.7(10) . . ?
C11 C1 B10 124.5(10) . . ?
C2 C1 B10 112.4(10) . . ?
B5 C1 B10 64.0(9) . . ?
C11 C1 B6 118.6(11) . . ?
C2 C1 B6 63.5(8) . . ?
B5 C1 B6 114.7(11) . . ?
B10 C1 B6 61.2(9) . . ?
C11 C1 Ti2 91.2(7) . . ?
C2 C1 Ti2 72.2(6) . . ?
B5 C1 Ti2 69.2(7) . . ?
B10 C1 Ti2 131.0(9) . . ?
B6 C1 Ti2 133.7(8) . . ?
C14 C2 C1 122.8(10) . . ?
C14 C2 B3 121.4(11) . . ?
C1 C2 B3 108.2(10) . . ?
C14 C2 B7 117.8(11) . . ?
C1 C2 B7 109.2(10) . . ?
B3 C2 B7 62.0(8) . . ?
C14 C2 B6 116.3(10) . . ?
C1 C2 B6 60.9(8) . . ?
B3 C2 B6 112.4(10) . . ?
B7 C2 B6 61.9(8) . . ?
C14 C2 Ti2 101.6(7) . . ?
C1 C2 Ti2 68.3(6) . . ?
B3 C2 Ti2 70.8(7) . . ?
B7 C2 Ti2 129.3(9) . . ?
B6 C2 Ti2 127.4(9) . . ?
C17 C3 C4 117.1(11) . . ?
C17 C3 B14 117.3(11) . . ?
C4 C3 B14 114.6(10) . . ?
C17 C3 B15 121.1(10) . . ?
C4 C3 B15 60.9(8) . . ?
B14 C3 B15 113.7(11) . . ?
C17 C3 B19 122.7(12) . . ?
C4 C3 B19 111.2(11) . . ?
B14 C3 B19 62.8(8) . . ?
B15 C3 B19 61.0(9) . . ?
C17 C3 Ti3 91.7(8) . . ?
C4 C3 Ti3 77.2(7) . . ?
B14 C3 Ti3 67.7(6) . . ?
B15 C3 Ti3 134.8(9) . . ?
B19 C3 Ti3 128.6(8) . . ?
C20 C4 C3 122.7(11) . . ?
C20 C4 B15 115.4(11) . . ?
C3 C4 B15 61.6(9) . . ?
C20 C4 B12 121.4(12) . . ?
C3 C4 B12 107.0(9) . . ?
B15 C4 B12 114.6(11) . . ?
C20 C4 B16 117.3(11) . . ?
C3 C4 B16 110.1(11) . . ?
B15 C4 B16 62.7(9) . . ?
B12 C4 B16 64.2(9) . . ?
C20 C4 Ti3 106.7(9) . . ?
C3 C4 Ti3 64.4(6) . . ?
B15 C4 Ti3 123.5(9) . . ?
B12 C4 Ti3 67.1(6) . . ?
B16 C4 Ti3 126.1(8) . . ?
N5 C11 C1 107.0(10) . . ?
N6 C14 C2 118.0(10) . . ?
N7 C17 C3 105.9(10) . . ?
N8 C20 C4 115.3(13) . . ?
C2 B3 B4 107.4(11) . . ?
C2 B3 B8 109.2(11) . . ?
B4 B3 B8 62.9(10) . . ?
C2 B3 B7 61.1(8) . . ?
B4 B3 B7 110.3(12) . . ?
B8 B3 B7 60.2(9) . . ?
C2 B3 Ti2 69.3(7) . . ?
B4 B3 Ti2 67.4(7) . . ?
B8 B3 Ti2 127.0(11) . . ?
B7 B3 Ti2 127.1(9) . . ?
B5 B4 B3 106.2(11) . . ?
B5 B4 B9 60.0(9) . . ?
B3 B4 B9 105.7(11) . . ?
B5 B4 B8 108.7(11) . . ?
B3 B4 B8 58.7(9) . . ?
B9 B4 B8 60.5(9) . . ?
B5 B4 Ti2 67.7(7) . . ?
B3 B4 Ti2 70.8(7) . . ?
B9 B4 Ti2 124.2(10) . . ?
B8 B4 Ti2 126.3(10) . . ?
C1 B5 B4 106.4(11) . . ?
C1 B5 B9 105.3(11) . . ?
B4 B5 B9 61.8(9) . . ?
C1 B5 B10 58.6(8) . . ?
B4 B5 B10 110.3(12) . . ?
B9 B5 B10 60.2(9) . . ?
C1 B5 Ti2 70.0(6) . . ?
B4 B5 Ti2 70.1(7) . . ?
B9 B5 Ti2 128.1(10) . . ?
B10 B5 Ti2 126.6(10) . . ?
C1 B6 B10 58.1(8) . . ?
C1 B6 B11 104.4(12) . . ?
B10 B6 B11 61.1(10) . . ?
C1 B6 C2 55.6(7) . . ?
B10 B6 C2 103.5(10) . . ?
B11 B6 C2 104.6(10) . . ?
C1 B6 B7 102.3(10) . . ?
B10 B6 B7 107.0(12) . . ?
B11 B6 B7 59.3(9) . . ?
C2 B6 B7 58.4(7) . . ?
C2 B7 B8 105.3(12) . . ?
C2 B7 B11 105.0(12) . . ?
B8 B7 B11 63.3(10) . . ?
C2 B7 B3 56.9(8) . . ?
B8 B7 B3 59.4(9) . . ?
B11 B7 B3 108.1(14) . . ?
C2 B7 B6 59.7(8) . . ?
B8 B7 B6 109.9(13) . . ?
B11 B7 B6 58.6(9) . . ?
B3 B7 B6 106.5(12) . . ?
B3 B8 B7 60.4(9) . . ?
B3 B8 B9 104.2(12) . . ?
B7 B8 B9 105.2(12) . . ?
B3 B8 B4 58.5(9) . . ?
B7 B8 B4 107.0(11) . . ?
B9 B8 B4 58.8(9) . . ?
B3 B8 B11 105.0(11) . . ?
B7 B8 B11 58.4(9) . . ?
B9 B8 B11 58.5(9) . . ?
B4 B8 B11 105.4(12) . . ?
B5 B9 B10 60.4(9) . . ?
B5 B9 B4 58.3(8) . . ?
B10 B9 B4 107.6(11) . . ?
B5 B9 B11 108.0(11) . . ?
B10 B9 B11 59.7(9) . . ?
B4 B9 B11 109.5(12) . . ?
B5 B9 B8 107.5(11) . . ?
B10 B9 B8 109.0(12) . . ?
B4 B9 B8 60.7(9) . . ?
B11 B9 B8 61.6(9) . . ?
C1 B10 B6 60.8(8) . . ?
C1 B10 B9 103.8(10) . . ?
B6 B10 B9 108.9(12) . . ?
C1 B10 B11 105.5(11) . . ?
B6 B10 B11 59.8(10) . . ?
B9 B10 B11 60.8(9) . . ?
C1 B10 B5 57.4(7) . . ?
B6 B10 B5 109.0(10) . . ?
B9 B10 B5 59.4(9) . . ?
B11 B10 B5 108.1(11) . . ?
B6 B11 B7 62.1(9) . . ?
B6 B11 B10 59.1(9) . . ?
B7 B11 B10 107.8(11) . . ?
B6 B11 B9 107.4(12) . . ?
B7 B11 B9 106.3(11) . . ?
B10 B11 B9 59.5(10) . . ?
B6 B11 B8 108.7(10) . . ?
B7 B11 B8 58.3(9) . . ?
B10 B11 B8 107.5(12) . . ?
B9 B11 B8 59.9(9) . . ?
C4 B12 B13 109.5(11) . . ?
C4 B12 B17 105.1(11) . . ?
B13 B12 B17 59.6(8) . . ?
C4 B12 B16 58.9(8) . . ?
B13 B12 B16 107.7(12) . . ?
B17 B12 B16 58.2(9) . . ?
C4 B12 Ti3 73.4(7) . . ?
B13 B12 Ti3 66.5(6) . . ?
B17 B12 Ti3 122.0(9) . . ?
B16 B12 Ti3 127.1(9) . . ?
B12 B13 B17 61.0(8) . . ?
B12 B13 B14 103.7(10) . . ?
B17 B13 B14 105.5(11) . . ?
B12 B13 B18 107.1(10) . . ?
B17 B13 B18 60.5(9) . . ?
B14 B13 B18 57.6(8) . . ?
B12 B13 Ti3 70.9(7) . . ?
B17 B13 Ti3 127.2(8) . . ?
B14 B13 Ti3 65.2(6) . . ?
B18 B13 Ti3 120.5(9) . . ?
C3 B14 B18 106.4(10) . . ?
C3 B14 B19 60.5(8) . . ?
B18 B14 B19 60.2(9) . . ?
C3 B14 B13 105.0(10) . . ?
B18 B14 B13 61.3(8) . . ?
B19 B14 B13 109.7(11) . . ?
C3 B14 Ti3 70.8(7) . . ?
B18 B14 Ti3 127.8(10) . . ?
B19 B14 Ti3 129.3(9) . . ?
B13 B14 Ti3 69.2(7) . . ?
C4 B15 C3 57.5(8) . . ?
C4 B15 B19 108.0(12) . . ?
C3 B15 B19 60.5(9) . . ?
C4 B15 B20 105.7(12) . . ?
C3 B15 B20 106.1(11) . . ?
B19 B15 B20 61.5(10) . . ?
C4 B15 B16 60.1(9) . . ?
C3 B15 B16 105.0(12) . . ?
B19 B15 B16 108.3(12) . . ?
B20 B15 B16 57.6(9) . . ?
B20 B16 C4 105.5(12) . . ?
B20 B16 B17 62.6(10) . . ?
C4 B16 B17 104.8(10) . . ?
B20 B16 B15 60.3(10) . . ?
C4 B16 B15 57.2(8) . . ?
B17 B16 B15 108.6(12) . . ?
B20 B16 B12 108.8(11) . . ?
C4 B16 B12 56.9(8) . . ?
B17 B16 B12 59.8(8) . . ?
B15 B16 B12 104.3(11) . . ?
B16 B17 B13 110.7(10) . . ?
B16 B17 B12 62.0(9) . . ?
B13 B17 B12 59.5(8) . . ?
B16 B17 B20 57.2(9) . . ?
B13 B17 B20 109.9(12) . . ?
B12 B17 B20 106.4(11) . . ?
B16 B17 B18 106.6(12) . . ?
B13 B17 B18 61.6(9) . . ?
B12 B17 B18 106.8(11) . . ?
B20 B17 B18 60.1(9) . . ?
B14 B18 B19 60.1(9) . . ?
B14 B18 B20 106.8(11) . . ?
B19 B18 B20 59.9(9) . . ?
B14 B18 B17 106.2(10) . . ?
B19 B18 B17 107.7(11) . . ?
B20 B18 B17 59.7(9) . . ?
B14 B18 B13 61.1(8) . . ?
B19 B18 B13 109.4(11) . . ?
B20 B18 B13 106.7(11) . . ?
B17 B18 B13 57.9(8) . . ?
C3 B19 B15 58.5(9) . . ?
C3 B19 B14 56.7(8) . . ?
B15 B19 B14 106.5(12) . . ?
C3 B19 B18 103.0(11) . . ?
B15 B19 B18 108.5(13) . . ?
B14 B19 B18 59.6(8) . . ?
C3 B19 B20 103.2(12) . . ?
B15 B19 B20 59.6(10) . . ?
B14 B19 B20 107.3(12) . . ?
B18 B19 B20 61.0(10) . . ?
B16 B20 B15 62.1(10) . . ?
B16 B20 B19 109.7(12) . . ?
B15 B20 B19 58.9(9) . . ?
B16 B20 B17 60.2(9) . . ?
B15 B20 B17 108.2(11) . . ?
B19 B20 B17 107.6(11) . . ?
B16 B20 B18 109.3(11) . . ?
B15 B20 B18 106.4(11) . . ?
B19 B20 B18 59.1(9) . . ?
B17 B20 B18 60.3(9) . . ?
C102 C101 C106 119.91(19) . . ?
C102 C101 C100 120.0(2) . . ?
C106 C101 C100 119.88(19) . . ?
C101 C102 C103 119.96(17) . . ?
C104 C103 C102 119.84(17) . . ?
C103 C104 C105 119.8(2) . . ?
C106 C105 C104 119.9(2) . . ?
C105 C106 C101 119.81(16) . . ?
C112 C107 C108 120.01(15) . . ?
C112 C107 C113 120.00(16) . . ?
C108 C107 C113 119.98(16) . . ?
C107 C108 C109 119.92(17) . . ?
C110 C109 C108 119.94(15) . . ?
C109 C110 C111 120.02(16) . . ?
C110 C111 C112 119.96(16) . . ?
C107 C112 C111 119.93(15) . . ?
C116 C115 C117 120.01(19) . 2_756 ?
C116 C115 C114 119.97(19) . . ?
C117 C115 C114 119.93(19) 2_756 . ?
C117 C116 C115 120.2(3) . . ?
C116 C117 C115 119.8(3) . 2_756 ?

loop_
_geom_bond_atom_site_label_1
_geom_bond_atom_site_label_2
_geom_bond_distance
_geom_bond_site_symmetry_2
_geom_bond_publ_flag
Ti1 N3 1.854(12) . ?
Ti1 N4 1.866(12) . ?
Ti1 O1 2.057(8) . ?
Ti1 N1 2.071(9) . ?
Ti1 N2 2.110(10) . ?
Ti1 Ti3 2.914(3) . ?
Ti1 Ti2 2.931(3) . ?
Ti2 N1 1.770(11) . ?
Ti2 O1 1.937(7) . ?
Ti2 N5 2.238(10) . ?
Ti2 B5 2.342(14) . ?
Ti2 C1 2.353(12) . ?
Ti2 B4 2.380(15) . ?
Ti2 C2 2.412(12) . ?
Ti2 B3 2.435(15) . ?
Ti3 N2 1.809(10) . ?
Ti3 O1 1.897(7) . ?
Ti3 N7 2.196(10) . ?
Ti3 B14 2.306(15) . ?
Ti3 C3 2.353(13) . ?
Ti3 B13 2.374(15) . ?
Ti3 B12 2.445(14) . ?
Ti3 C4 2.544(13) . ?
N1 C5 1.428(15) . ?
N2 C6 1.449(14) . ?
N3 C7 1.425(19) . ?
N3 C8 1.449(19) . ?
N4 C9 1.45(2) . ?
N4 C10 1.46(2) . ?
N5 C12 1.478(13) . ?
N5 C11 1.495(14) . ?
N5 C13 1.502(15) . ?
N6 C15 1.442(16) . ?
N6 C16 1.488(18) . ?
N6 C14 1.502(14) . ?
N7 C18 1.482(14) . ?
N7 C17 1.492(15) . ?
N7 C19 1.508(14) . ?
N8 C21 1.28(3) . ?
N8 C22 1.36(3) . ?
N8 C20 1.418(18) . ?
C1 C11 1.521(15) . ?
C1 C2 1.609(16) . ?
C1 B5 1.637(18) . ?
C1 B10 1.658(17) . ?
C1 B6 1.705(19) . ?
C2 C14 1.524(15) . ?
C2 B3 1.650(18) . ?
C2 B7 1.724(19) . ?
C2 B6 1.746(17) . ?
C3 C17 1.515(16) . ?
C3 C4 1.618(17) . ?
C3 B14 1.653(17) . ?
C3 B15 1.69(2) . ?
C3 B19 1.72(2) . ?
C4 C20 1.527(16) . ?
C4 B15 1.68(2) . ?
C4 B12 1.692(18) . ?
C4 B16 1.729(19) . ?
B3 B4 1.72(2) . ?
B3 B8 1.72(2) . ?
B3 B7 1.74(2) . ?
B4 B5 1.70(2) . ?
B4 B9 1.76(2) . ?
B4 B8 1.79(2) . ?
B5 B9 1.73(2) . ?
B5 B10 1.75(2) . ?
B6 B10 1.71(2) . ?
B6 B11 1.72(2) . ?
B6 B7 1.79(2) . ?
B7 B8 1.74(2) . ?
B7 B11 1.74(2) . ?
B8 B9 1.79(2) . ?
B8 B11 1.82(2) . ?
B9 B10 1.74(2) . ?
B9 B11 1.76(2) . ?
B10 B11 1.75(2) . ?
B12 B13 1.751(19) . ?
B12 B17 1.78(2) . ?
B12 B16 1.82(2) . ?
B13 B17 1.753(19) . ?
B13 B14 1.81(2) . ?
B13 B18 1.82(2) . ?
B14 B18 1.75(2) . ?
B14 B19 1.76(2) . ?
B15 B19 1.73(2) . ?
B15 B20 1.74(2) . ?
B15 B16 1.77(2) . ?
B16 B20 1.69(2) . ?
B16 B17 1.75(2) . ?
B17 B20 1.79(2) . ?
B17 B18 1.80(2) . ?
B18 B19 1.76(2) . ?
B18 B20 1.80(2) . ?
B19 B20 1.78(2) . ?
C100 C101 1.5031(17) . ?
C101 C102 1.3904(18) . ?
C101 C106 1.3914(18) . ?
C102 C103 1.3909(17) . ?
C103 C104 1.3908(18) . ?
C104 C105 1.3911(19) . ?
C105 C106 1.3906(17) . ?
C107 C112 1.3900(17) . ?
C107 C108 1.3903(17) . ?
C107 C113 1.5032(16) . ?
C108 C109 1.3908(17) . ?
C109 C110 1.3901(17) . ?
C110 C111 1.3904(18) . ?
C111 C112 1.3907(17) . ?
C114 C115 1.5033(18) . ?
C115 C116 1.3896(18) . ?
C115 C117 1.3899(18) 2_756 ?
C116 C117 1.389(2) . ?
C117 C115 1.3899(18) 2_756 ?

loop_
_geom_torsion_atom_site_label_1
_geom_torsion_atom_site_label_2
_geom_torsion_atom_site_label_3
_geom_torsion_atom_site_label_4
_geom_torsion
_geom_torsion_site_symmetry_1
_geom_torsion_site_symmetry_2
_geom_torsion_site_symmetry_3
_geom_torsion_site_symmetry_4
_geom_torsion_publ_flag
N3 Ti1 Ti2 N1 -78.1(7) . . . . ?
N4 Ti1 Ti2 N1 51.0(7) . . . . ?
O1 Ti1 Ti2 N1 167.5(6) . . . . ?
N2 Ti1 Ti2 N1 172.8(6) . . . . ?
Ti3 Ti1 Ti2 N1 167.8(5) . . . . ?
N3 Ti1 Ti2 O1 114.4(7) . . . . ?
N4 Ti1 Ti2 O1 -116.5(6) . . . . ?
N1 Ti1 Ti2 O1 -167.5(6) . . . . ?
N2 Ti1 Ti2 O1 5.3(4) . . . . ?
Ti3 Ti1 Ti2 O1 0.3(3) . . . . ?
N3 Ti1 Ti2 N5 7.8(6) . . . . ?
N4 Ti1 Ti2 N5 136.9(6) . . . . ?
O1 Ti1 Ti2 N5 -106.5(4) . . . . ?
N1 Ti1 Ti2 N5 86.0(6) . . . . ?
N2 Ti1 Ti2 N5 -101.2(5) . . . . ?
Ti3 Ti1 Ti2 N5 -106.2(3) . . . . ?
N3 Ti1 Ti2 B5 -89.5(8) . . . . ?
N4 Ti1 Ti2 B5 39.6(8) . . . . ?
O1 Ti1 Ti2 B5 156.2(7) . . . . ?
N1 Ti1 Ti2 B5 -11.4(7) . . . . ?
N2 Ti1 Ti2 B5 161.4(7) . . . . ?
Ti3 Ti1 Ti2 B5 156.4(6) . . . . ?
N3 Ti1 Ti2 C1 -19.7(15) . . . . ?
N4 Ti1 Ti2 C1 109.4(14) . . . . ?
O1 Ti1 Ti2 C1 -134.0(14) . . . . ?
N1 Ti1 Ti2 C1 58.5(14) . . . . ?
N2 Ti1 Ti2 C1 -128.7(14) . . . . ?
Ti3 Ti1 Ti2 C1 -133.7(13) . . . . ?
N3 Ti1 Ti2 B4 -138.8(7) . . . . ?
N4 Ti1 Ti2 B4 -9.7(7) . . . . ?
O1 Ti1 Ti2 B4 106.9(6) . . . . ?
N1 Ti1 Ti2 B4 -60.6(7) . . . . ?
N2 Ti1 Ti2 B4 112.1(6) . . . . ?
Ti3 Ti1 Ti2 B4 107.2(5) . . . . ?
N3 Ti1 Ti2 C2 122.2(8) . . . . ?
N4 Ti1 Ti2 C2 -108.7(8) . . . . ?
O1 Ti1 Ti2 C2 7.8(7) . . . . ?
N1 Ti1 Ti2 C2 -159.7(8) . . . . ?
N2 Ti1 Ti2 C2 13.1(7) . . . . ?
Ti3 Ti1 Ti2 C2 8.1(6) . . . . ?
N3 Ti1 Ti2 B3 172.0(8) . . . . ?
N4 Ti1 Ti2 B3 -58.9(8) . . . . ?
O1 Ti1 Ti2 B3 57.6(6) . . . . ?
N1 Ti1 Ti2 B3 -109.9(7) . . . . ?
N2 Ti1 Ti2 B3 62.9(6) . . . . ?
Ti3 Ti1 Ti2 B3 57.9(5) . . . . ?
N3 Ti1 Ti3 N2 62.1(7) . . . . ?
N4 Ti1 Ti3 N2 -68.5(7) . . . . ?
O1 Ti1 Ti3 N2 173.3(6) . . . . ?
N1 Ti1 Ti3 N2 -178.9(6) . . . . ?
Ti2 Ti1 Ti3 N2 173.0(5) . . . . ?
N3 Ti1 Ti3 O1 -111.2(6) . . . . ?
N4 Ti1 Ti3 O1 118.2(6) . . . . ?
N1 Ti1 Ti3 O1 7.9(4) . . . . ?
N2 Ti1 Ti3 O1 -173.3(6) . . . . ?
Ti2 Ti1 Ti3 O1 -0.3(3) . . . . ?
N3 Ti1 Ti3 N7 150.7(5) . . . . ?
N4 Ti1 Ti3 N7 20.2(6) . . . . ?
O1 Ti1 Ti3 N7 -98.0(4) . . . . ?
N1 Ti1 Ti3 N7 -90.2(5) . . . . ?
N2 Ti1 Ti3 N7 88.7(6) . . . . ?
Ti2 Ti1 Ti3 N7 -98.3(3) . . . . ?
N3 Ti1 Ti3 B14 -101.6(9) . . . . ?
N4 Ti1 Ti3 B14 127.8(9) . . . . ?
O1 Ti1 Ti3 B14 9.6(8) . . . . ?
N1 Ti1 Ti3 B14 17.5(8) . . . . ?
N2 Ti1 Ti3 B14 -163.7(9) . . . . ?
Ti2 Ti1 Ti3 B14 9.3(7) . . . . ?
N3 Ti1 Ti3 C3 130.9(17) . . . . ?
N4 Ti1 Ti3 C3 0.3(18) . . . . ?
O1 Ti1 Ti3 C3 -117.9(17) . . . . ?
N1 Ti1 Ti3 C3 -110.0(17) . . . . ?
N2 Ti1 Ti3 C3 68.8(18) . . . . ?
Ti2 Ti1 Ti3 C3 -118.2(17) . . . . ?
N3 Ti1 Ti3 B13 -47.7(6) . . . . ?
N4 Ti1 Ti3 B13 -178.2(7) . . . . ?
O1 Ti1 Ti3 B13 63.6(5) . . . . ?
N1 Ti1 Ti3 B13 71.4(5) . . . . ?
N2 Ti1 Ti3 B13 -109.7(6) . . . . ?
Ti2 Ti1 Ti3 B13 63.3(4) . . . . ?
N3 Ti1 Ti3 B12 2.0(6) . . . . ?
N4 Ti1 Ti3 B12 -128.6(7) . . . . ?
O1 Ti1 Ti3 B12 113.2(5) . . . . ?
N1 Ti1 Ti3 B12 121.1(5) . . . . ?
N2 Ti1 Ti3 B12 -60.1(6) . . . . ?
Ti2 Ti1 Ti3 B12 112.9(4) . . . . ?
N3 Ti1 Ti3 C4 47.3(7) . . . . ?
N4 Ti1 Ti3 C4 -83.3(7) . . . . ?
O1 Ti1 Ti3 C4 158.5(6) . . . . ?
N1 Ti1 Ti3 C4 166.4(6) . . . . ?
N2 Ti1 Ti3 C4 -14.8(7) . . . . ?
Ti2 Ti1 Ti3 C4 158.2(5) . . . . ?
N2 Ti3 O1 Ti2 172(3) . . . . ?
N7 Ti3 O1 Ti2 -87(3) . . . . ?
B14 Ti3 O1 Ti2 3(3) . . . . ?
C3 Ti3 O1 Ti2 -18(3) . . . . ?
B13 Ti3 O1 Ti2 48(3) . . . . ?
B12 Ti3 O1 Ti2 79(3) . . . . ?
C4 Ti3 O1 Ti2 55(3) . . . . ?
Ti1 Ti3 O1 Ti2 177(3) . . . . ?
N2 Ti3 O1 Ti1 -4.8(4) . . . . ?
N7 Ti3 O1 Ti1 95.8(4) . . . . ?
B14 Ti3 O1 Ti1 -174.6(5) . . . . ?
C3 Ti3 O1 Ti1 164.4(5) . . . . ?
B13 Ti3 O1 Ti1 -129.0(4) . . . . ?
B12 Ti3 O1 Ti1 -98.0(6) . . . . ?
C4 Ti3 O1 Ti1 -122.5(14) . . . . ?
N1 Ti2 O1 Ti3 174(3) . . . . ?
N5 Ti2 O1 Ti3 -89(3) . . . . ?
B5 Ti2 O1 Ti3 82(3) . . . . ?
C1 Ti2 O1 Ti3 -14(3) . . . . ?
B4 Ti2 O1 Ti3 82(3) . . . . ?
C2 Ti2 O1 Ti3 7(3) . . . . ?
B3 Ti2 O1 Ti3 46(3) . . . . ?
Ti1 Ti2 O1 Ti3 -177(3) . . . . ?
N1 Ti2 O1 Ti1 -8.7(4) . . . . ?
N5 Ti2 O1 Ti1 88.5(4) . . . . ?
B5 Ti2 O1 Ti1 -100.4(16) . . . . ?
C1 Ti2 O1 Ti1 163.2(5) . . . . ?
B4 Ti2 O1 Ti1 -100.3(6) . . . . ?
C2 Ti2 O1 Ti1 -176.2(3) . . . . ?
B3 Ti2 O1 Ti1 -136.8(5) . . . . ?
N3 Ti1 O1 Ti3 92.0(5) . . . . ?
N4 Ti1 O1 Ti3 -88.5(6) . . . . ?
N1 Ti1 O1 Ti3 -172.8(4) . . . . ?
N2 Ti1 O1 Ti3 4.2(4) . . . . ?
Ti2 Ti1 O1 Ti3 179.6(5) . . . . ?
N3 Ti1 O1 Ti2 -87.6(6) . . . . ?
N4 Ti1 O1 Ti2 91.9(6) . . . . ?
N1 Ti1 O1 Ti2 7.6(4) . . . . ?
N2 Ti1 O1 Ti2 -175.3(4) . . . . ?
Ti3 Ti1 O1 Ti2 -179.6(5) . . . . ?
O1 Ti2 N1 C5 -162.8(17) . . . . ?
N5 Ti2 N1 C5 85.7(17) . . . . ?
B5 Ti2 N1 C5 0.7(17) . . . . ?
C1 Ti2 N1 C5 23.3(19) . . . . ?
B4 Ti2 N1 C5 -41.5(17) . . . . ?
C2 Ti2 N1 C5 -20(3) . . . . ?
B3 Ti2 N1 C5 -65.3(18) . . . . ?
Ti1 Ti2 N1 C5 -171.5(19) . . . . ?
O1 Ti2 N1 Ti1 8.7(4) . . . . ?
N5 Ti2 N1 Ti1 -102.9(4) . . . . ?
B5 Ti2 N1 Ti1 172.1(5) . . . . ?
C1 Ti2 N1 Ti1 -165.3(4) . . . . ?
B4 Ti2 N1 Ti1 130.0(5) . . . . ?
C2 Ti2 N1 Ti1 151.8(11) . . . . ?
B3 Ti2 N1 Ti1 106.1(6) . . . . ?
N3 Ti1 N1 C5 -73.1(12) . . . . ?
N4 Ti1 N1 C5 37.0(12) . . . . ?
O1 Ti1 N1 C5 165.7(11) . . . . ?
N2 Ti1 N1 C5 158.8(11) . . . . ?
Ti3 Ti1 N1 C5 160.5(9) . . . . ?
Ti2 Ti1 N1 C5 174.1(13) . . . . ?
N3 Ti1 N1 Ti2 112.8(7) . . . . ?
N4 Ti1 N1 Ti2 -137.1(7) . . . . ?
O1 Ti1 N1 Ti2 -8.4(4) . . . . ?
N2 Ti1 N1 Ti2 -15.3(13) . . . . ?
Ti3 Ti1 N1 Ti2 -13.6(6) . . . . ?
O1 Ti3 N2 C6 -166.1(18) . . . . ?
N7 Ti3 N2 C6 86.8(18) . . . . ?
B14 Ti3 N2 C6 -25(3) . . . . ?
C3 Ti3 N2 C6 23(2) . . . . ?
B13 Ti3 N2 C6 -69.8(19) . . . . ?
B12 Ti3 N2 C6 -39.4(18) . . . . ?
C4 Ti3 N2 C6 0.1(18) . . . . ?
Ti1 Ti3 N2 C6 -171(2) . . . . ?
O1 Ti3 N2 Ti1 4.7(4) . . . . ?
N7 Ti3 N2 Ti1 -102.4(4) . . . . ?
B14 Ti3 N2 Ti1 145.7(16) . . . . ?
C3 Ti3 N2 Ti1 -166.4(4) . . . . ?
B13 Ti3 N2 Ti1 101.0(5) . . . . ?
B12 Ti3 N2 Ti1 131.4(5) . . . . ?
C4 Ti3 N2 Ti1 170.9(4) . . . . ?
N3 Ti1 N2 C6 47.8(11) . . . . ?
N4 Ti1 N2 C6 -62.2(11) . . . . ?
O1 Ti1 N2 C6 170.2(10) . . . . ?
N1 Ti1 N2 C6 177.1(10) . . . . ?
Ti3 Ti1 N2 C6 174.7(12) . . . . ?
Ti2 Ti1 N2 C6 166.7(8) . . . . ?
N3 Ti1 N2 Ti3 -126.8(6) . . . . ?
N4 Ti1 N2 Ti3 123.2(7) . . . . ?
O1 Ti1 N2 Ti3 -4.5(4) . . . . ?
N1 Ti1 N2 Ti3 2.4(12) . . . . ?
Ti2 Ti1 N2 Ti3 -8.0(5) . . . . ?
N4 Ti1 N3 C7 145.6(13) . . . . ?
O1 Ti1 N3 C7 -34.8(15) . . . . ?
N1 Ti1 N3 C7 -116.7(13) . . . . ?
N2 Ti1 N3 C7 44.2(14) . . . . ?
Ti3 Ti1 N3 C7 11.0(15) . . . . ?
Ti2 Ti1 N3 C7 -80.2(13) . . . . ?
N4 Ti1 N3 C8 -40.1(15) . . . . ?
O1 Ti1 N3 C8 139.5(14) . . . . ?
N1 Ti1 N3 C8 57.6(15) . . . . ?
N2 Ti1 N3 C8 -141.4(14) . . . . ?
Ti3 Ti1 N3 C8 -174.6(13) . . . . ?
Ti2 Ti1 N3 C8 94.1(15) . . . . ?
N3 Ti1 N4 C9 159.5(13) . . . . ?
O1 Ti1 N4 C9 -20.0(16) . . . . ?
N1 Ti1 N4 C9 56.5(14) . . . . ?
N2 Ti1 N4 C9 -102.6(14) . . . . ?
Ti3 Ti1 N4 C9 -67.0(14) . . . . ?
Ti2 Ti1 N4 C9 28.9(15) . . . . ?
N3 Ti1 N4 C10 -19.4(17) . . . . ?
O1 Ti1 N4 C10 161.1(14) . . . . ?
N1 Ti1 N4 C10 -122.4(16) . . . . ?
N2 Ti1 N4 C10 78.5(16) . . . . ?
Ti3 Ti1 N4 C10 114.1(16) . . . . ?
Ti2 Ti1 N4 C10 -150.0(14) . . . . ?
N1 Ti2 N5 C12 103.6(9) . . . . ?
O1 Ti2 N5 C12 12.8(9) . . . . ?
B5 Ti2 N5 C12 -164.6(9) . . . . ?
C1 Ti2 N5 C12 -128.0(10) . . . . ?
B4 Ti2 N5 C12 -157.8(9) . . . . ?
C2 Ti2 N5 C12 -95.7(9) . . . . ?
B3 Ti2 N5 C12 -105.0(9) . . . . ?
Ti1 Ti2 N5 C12 59.0(9) . . . . ?
N1 Ti2 N5 C11 -136.5(7) . . . . ?
O1 Ti2 N5 C11 132.8(7) . . . . ?
B5 Ti2 N5 C11 -44.7(8) . . . . ?
C1 Ti2 N5 C11 -8.0(7) . . . . ?
B4 Ti2 N5 C11 -37.9(10) . . . . ?
C2 Ti2 N5 C11 24.2(8) . . . . ?
B3 Ti2 N5 C11 15.0(10) . . . . ?
Ti1 Ti2 N5 C11 179.0(7) . . . . ?
N1 Ti2 N5 C13 -22.3(9) . . . . ?
O1 Ti2 N5 C13 -113.0(8) . . . . ?
B5 Ti2 N5 C13 69.5(9) . . . . ?
C1 Ti2 N5 C13 106.2(9) . . . . ?
B4 Ti2 N5 C13 76.3(10) . . . . ?
C2 Ti2 N5 C13 138.4(8) . . . . ?
B3 Ti2 N5 C13 129.1(9) . . . . ?
Ti1 Ti2 N5 C13 -66.8(8) . . . . ?
N2 Ti3 N7 C18 -3.9(10) . . . . ?
O1 Ti3 N7 C18 -97.6(9) . . . . ?
B14 Ti3 N7 C18 161.2(10) . . . . ?
C3 Ti3 N7 C18 124.8(10) . . . . ?
B13 Ti3 N7 C18 150.2(9) . . . . ?
B12 Ti3 N7 C18 95.9(11) . . . . ?
C4 Ti3 N7 C18 92.0(10) . . . . ?
Ti1 Ti3 N7 C18 -50.9(10) . . . . ?
N2 Ti3 N7 C17 -126.6(8) . . . . ?
O1 Ti3 N7 C17 139.7(7) . . . . ?
B14 Ti3 N7 C17 38.5(8) . . . . ?
C3 Ti3 N7 C17 2.1(7) . . . . ?
B13 Ti3 N7 C17 27.5(10) . . . . ?
B12 Ti3 N7 C17 -26.8(10) . . . . ?
C4 Ti3 N7 C17 -30.7(8) . . . . ?
Ti1 Ti3 N7 C17 -173.6(7) . . . . ?
N2 Ti3 N7 C19 117.9(10) . . . . ?
O1 Ti3 N7 C19 24.2(10) . . . . ?
B14 Ti3 N7 C19 -77.1(10) . . . . ?
C3 Ti3 N7 C19 -113.4(10) . . . . ?
B13 Ti3 N7 C19 -88.0(11) . . . . ?
B12 Ti3 N7 C19 -142.4(9) . . . . ?
C4 Ti3 N7 C19 -146.2(10) . . . . ?
Ti1 Ti3 N7 C19 70.9(9) . . . . ?
N1 Ti2 C1 C11 86.4(9) . . . . ?
O1 Ti2 C1 C11 -83.3(9) . . . . ?
N5 Ti2 C1 C11 7.8(7) . . . . ?
B5 Ti2 C1 C11 122.3(11) . . . . ?
B4 Ti2 C1 C11 162.3(9) . . . . ?
C2 Ti2 C1 C11 -115.2(10) . . . . ?
B3 Ti2 C1 C11 -152.4(9) . . . . ?
Ti1 Ti2 C1 C11 37.7(18) . . . . ?
N1 Ti2 C1 C2 -158.4(7) . . . . ?
O1 Ti2 C1 C2 31.9(10) . . . . ?
N5 Ti2 C1 C2 123.0(7) . . . . ?
B5 Ti2 C1 C2 -122.5(10) . . . . ?
B4 Ti2 C1 C2 -82.5(7) . . . . ?
B3 Ti2 C1 C2 -37.2(7) . . . . ?
Ti1 Ti2 C1 C2 153.0(11) . . . . ?
N1 Ti2 C1 B5 -36.0(9) . . . . ?
O1 Ti2 C1 B5 154.3(8) . . . . ?
N5 Ti2 C1 B5 -114.5(8) . . . . ?
B4 Ti2 C1 B5 40.0(8) . . . . ?
C2 Ti2 C1 B5 122.5(10) . . . . ?
B3 Ti2 C1 B5 85.3(9) . . . . ?
Ti1 Ti2 C1 B5 -84.6(15) . . . . ?
N1 Ti2 C1 B10 -53.8(14) . . . . ?
O1 Ti2 C1 B10 136.5(11) . . . . ?
N5 Ti2 C1 B10 -132.4(13) . . . . ?
B5 Ti2 C1 B10 -17.9(11) . . . . ?
B4 Ti2 C1 B10 22.1(12) . . . . ?
C2 Ti2 C1 B10 104.6(13) . . . . ?
B3 Ti2 C1 B10 67.4(12) . . . . ?
Ti1 Ti2 C1 B10 -102.4(16) . . . . ?
N1 Ti2 C1 B6 -140.7(11) . . . . ?
O1 Ti2 C1 B6 49.6(14) . . . . ?
N5 Ti2 C1 B6 140.7(13) . . . . ?
B5 Ti2 C1 B6 -104.8(14) . . . . ?
B4 Ti2 C1 B6 -64.8(12) . . . . ?
C2 Ti2 C1 B6 17.7(10) . . . . ?
B3 Ti2 C1 B6 -19.5(12) . . . . ?
Ti1 Ti2 C1 B6 170.6(10) . . . . ?
C11 C1 C2 C14 -7.0(16) . . . . ?
B5 C1 C2 C14 -148.1(11) . . . . ?
B10 C1 C2 C14 142.2(11) . . . . ?
B6 C1 C2 C14 104.2(12) . . . . ?
Ti2 C1 C2 C14 -90.0(10) . . . . ?
C11 C1 C2 B3 142.8(10) . . . . ?
B5 C1 C2 B3 1.7(13) . . . . ?
B10 C1 C2 B3 -68.0(13) . . . . ?
B6 C1 C2 B3 -106.0(11) . . . . ?
Ti2 C1 C2 B3 59.8(8) . . . . ?
C11 C1 C2 B7 -151.3(11) . . . . ?
B5 C1 C2 B7 67.5(13) . . . . ?
B10 C1 C2 B7 -2.2(14) . . . . ?
B6 C1 C2 B7 -40.1(10) . . . . ?
Ti2 C1 C2 B7 125.7(9) . . . . ?
C11 C1 C2 B6 -111.2(12) . . . . ?
B5 C1 C2 B6 107.7(11) . . . . ?
B10 C1 C2 B6 38.0(11) . . . . ?
Ti2 C1 C2 B6 165.8(8) . . . . ?
C11 C1 C2 Ti2 83.1(9) . . . . ?
B5 C1 C2 Ti2 -58.1(8) . . . . ?
B10 C1 C2 Ti2 -127.8(10) . . . . ?
B6 C1 C2 Ti2 -165.8(8) . . . . ?
N1 Ti2 C2 C14 179.1(12) . . . . ?
O1 Ti2 C2 C14 -40.1(8) . . . . ?
N5 Ti2 C2 C14 72.1(8) . . . . ?
B5 Ti2 C2 C14 157.2(9) . . . . ?
C1 Ti2 C2 C14 120.9(10) . . . . ?
B4 Ti2 C2 C14 -157.5(9) . . . . ?
B3 Ti2 C2 C14 -119.4(11) . . . . ?
Ti1 Ti2 C2 C14 -45.8(11) . . . . ?
N1 Ti2 C2 C1 58.2(15) . . . . ?
O1 Ti2 C2 C1 -161.0(6) . . . . ?
N5 Ti2 C2 C1 -48.8(6) . . . . ?
B5 Ti2 C2 C1 36.3(7) . . . . ?
B4 Ti2 C2 C1 81.6(7) . . . . ?
B3 Ti2 C2 C1 119.7(10) . . . . ?
Ti1 Ti2 C2 C1 -166.7(6) . . . . ?
N1 Ti2 C2 B3 -61.5(16) . . . . ?
O1 Ti2 C2 B3 79.4(8) . . . . ?
N5 Ti2 C2 B3 -168.4(8) . . . . ?
B5 Ti2 C2 B3 -83.4(8) . . . . ?
C1 Ti2 C2 B3 -119.7(10) . . . . ?
B4 Ti2 C2 B3 -38.1(8) . . . . ?
Ti1 Ti2 C2 B3 73.6(10) . . . . ?
N1 Ti2 C2 B7 -39.5(19) . . . . ?
O1 Ti2 C2 B7 101.4(10) . . . . ?
N5 Ti2 C2 B7 -146.4(11) . . . . ?
B5 Ti2 C2 B7 -61.4(11) . . . . ?
C1 Ti2 C2 B7 -97.6(12) . . . . ?
B4 Ti2 C2 B7 -16.1(10) . . . . ?
B3 Ti2 C2 B7 22.0(10) . . . . ?
Ti1 Ti2 C2 B7 95.7(11) . . . . ?
N1 Ti2 C2 B6 42.5(19) . . . . ?
O1 Ti2 C2 B6 -176.6(10) . . . . ?
N5 Ti2 C2 B6 -64.4(10) . . . . ?
B5 Ti2 C2 B6 20.6(10) . . . . ?
C1 Ti2 C2 B6 -15.7(9) . . . . ?
B4 Ti2 C2 B6 65.9(10) . . . . ?
B3 Ti2 C2 B6 104.0(13) . . . . ?
Ti1 Ti2 C2 B6 177.6(7) . . . . ?
N2 Ti3 C3 C17 79.1(9) . . . . ?
O1 Ti3 C3 C17 -87.1(9) . . . . ?
N7 Ti3 C3 C17 -2.1(7) . . . . ?
B14 Ti3 C3 C17 -119.0(11) . . . . ?
B13 Ti3 C3 C17 -162.0(9) . . . . ?
B12 Ti3 C3 C17 152.5(9) . . . . ?
C4 Ti3 C3 C17 117.4(10) . . . . ?
Ti1 Ti3 C3 C17 19(2) . . . . ?
N2 Ti3 C3 C4 -38.3(9) . . . . ?
O1 Ti3 C3 C4 155.5(6) . . . . ?
N7 Ti3 C3 C4 -119.5(8) . . . . ?
B14 Ti3 C3 C4 123.6(10) . . . . ?
B13 Ti3 C3 C4 80.6(7) . . . . ?
B12 Ti3 C3 C4 35.1(7) . . . . ?
Ti1 Ti3 C3 C4 -98.1(17) . . . . ?
N2 Ti3 C3 B14 -161.9(8) . . . . ?
O1 Ti3 C3 B14 31.9(10) . . . . ?
N7 Ti3 C3 B14 116.9(8) . . . . ?
B13 Ti3 C3 B14 -43.0(7) . . . . ?
B12 Ti3 C3 B14 -88.5(8) . . . . ?
C4 Ti3 C3 B14 -123.6(10) . . . . ?
Ti1 Ti3 C3 B14 138.3(16) . . . . ?
N2 Ti3 C3 B15 -60.1(14) . . . . ?
O1 Ti3 C3 B15 133.7(11) . . . . ?
N7 Ti3 C3 B15 -141.3(13) . . . . ?
B14 Ti3 C3 B15 101.8(14) . . . . ?
B13 Ti3 C3 B15 58.8(12) . . . . ?
B12 Ti3 C3 B15 13.3(12) . . . . ?
C4 Ti3 C3 B15 -21.8(11) . . . . ?
Ti1 Ti3 C3 B15 -119.9(17) . . . . ?
N2 Ti3 C3 B19 -145.3(11) . . . . ?
O1 Ti3 C3 B19 48.5(14) . . . . ?
N7 Ti3 C3 B19 133.5(13) . . . . ?
B14 Ti3 C3 B19 16.6(12) . . . . ?
B13 Ti3 C3 B19 -26.4(12) . . . . ?
B12 Ti3 C3 B19 -71.9(12) . . . . ?
C4 Ti3 C3 B19 -107.0(14) . . . . ?
Ti1 Ti3 C3 B19 154.9(13) . . . . ?
C17 C3 C4 C20 8.8(18) . . . . ?
B14 C3 C4 C20 152.0(12) . . . . ?
B15 C3 C4 C20 -103.4(14) . . . . ?
B19 C3 C4 C20 -139.2(13) . . . . ?
Ti3 C3 C4 C20 94.1(12) . . . . ?
C17 C3 C4 B15 112.3(12) . . . . ?
B14 C3 C4 B15 -104.5(12) . . . . ?
B19 C3 C4 B15 -35.8(10) . . . . ?
Ti3 C3 C4 B15 -162.5(9) . . . . ?
C17 C3 C4 B12 -138.6(11) . . . . ?
B14 C3 C4 B12 4.6(15) . . . . ?
B15 C3 C4 B12 109.2(12) . . . . ?
B19 C3 C4 B12 73.4(12) . . . . ?
Ti3 C3 C4 B12 -53.3(9) . . . . ?
C17 C3 C4 B16 153.4(11) . . . . ?
B14 C3 C4 B16 -63.4(13) . . . . ?
B15 C3 C4 B16 41.1(10) . . . . ?
B19 C3 C4 B16 5.4(13) . . . . ?
Ti3 C3 C4 B16 -121.3(9) . . . . ?
C17 C3 C4 Ti3 -85.3(10) . . . . ?
B14 C3 C4 Ti3 57.9(9) . . . . ?
B15 C3 C4 Ti3 162.5(9) . . . . ?
B19 C3 C4 Ti3 126.7(9) . . . . ?
N2 Ti3 C4 C20 32.2(9) . . . . ?
O1 Ti3 C4 C20 149.2(13) . . . . ?
N7 Ti3 C4 C20 -67.3(9) . . . . ?
B14 Ti3 C4 C20 -155.0(10) . . . . ?
C3 Ti3 C4 C20 -118.8(12) . . . . ?
B13 Ti3 C4 C20 156.0(10) . . . . ?
B12 Ti3 C4 C20 117.6(12) . . . . ?
Ti1 Ti3 C4 C20 42.9(11) . . . . ?
N2 Ti3 C4 C3 151.0(7) . . . . ?
O1 Ti3 C4 C3 -92.1(15) . . . . ?
N7 Ti3 C4 C3 51.4(7) . . . . ?
B14 Ti3 C4 C3 -36.3(7) . . . . ?
B13 Ti3 C4 C3 -85.2(7) . . . . ?
B12 Ti3 C4 C3 -123.7(10) . . . . ?
Ti1 Ti3 C4 C3 161.6(5) . . . . ?
N2 Ti3 C4 B15 169.5(10) . . . . ?
O1 Ti3 C4 B15 -73.6(19) . . . . ?
N7 Ti3 C4 B15 69.9(10) . . . . ?
B14 Ti3 C4 B15 -17.8(10) . . . . ?
C3 Ti3 C4 B15 18.5(9) . . . . ?
B13 Ti3 C4 B15 -66.7(10) . . . . ?
B12 Ti3 C4 B15 -105.1(13) . . . . ?
Ti1 Ti3 C4 B15 -179.8(8) . . . . ?
N2 Ti3 C4 B12 -85.4(8) . . . . ?
O1 Ti3 C4 B12 31.6(18) . . . . ?
N7 Ti3 C4 B12 175.1(8) . . . . ?
B14 Ti3 C4 B12 87.4(8) . . . . ?
C3 Ti3 C4 B12 123.7(10) . . . . ?
B13 Ti3 C4 B12 38.4(8) . . . . ?
Ti1 Ti3 C4 B12 -74.7(9) . . . . ?
N2 Ti3 C4 B16 -112.0(12) . . . . ?
O1 Ti3 C4 B16 5(2) . . . . ?
N7 Ti3 C4 B16 148.4(12) . . . . ?
B14 Ti3 C4 B16 60.7(12) . . . . ?
C3 Ti3 C4 B16 97.0(13) . . . . ?
B13 Ti3 C4 B16 11.8(11) . . . . ?
B12 Ti3 C4 B16 -26.6(11) . . . . ?
Ti1 Ti3 C4 B16 -101.3(11) . . . . ?
C12 N5 C11 C1 132.5(11) . . . . ?
C13 N5 C11 C1 -105.4(11) . . . . ?
Ti2 N5 C11 C1 11.6(10) . . . . ?
C2 C1 C11 N5 -82.0(13) . . . . ?
B5 C1 C11 N5 55.5(14) . . . . ?
B10 C1 C11 N5 133.1(13) . . . . ?
B6 C1 C11 N5 -153.9(10) . . . . ?
Ti2 C1 C11 N5 -11.0(9) . . . . ?
C15 N6 C14 C2 148.1(12) . . . . ?
C16 N6 C14 C2 -87.3(14) . . . . ?
C1 C2 C14 N6 -61.2(16) . . . . ?
B3 C2 C14 N6 152.8(12) . . . . ?
B7 C2 C14 N6 80.3(14) . . . . ?
B6 C2 C14 N6 9.7(17) . . . . ?
Ti2 C2 C14 N6 -132.7(10) . . . . ?
C18 N7 C17 C3 -128.9(11) . . . . ?
C19 N7 C17 C3 113.3(11) . . . . ?
Ti3 N7 C17 C3 -3.1(11) . . . . ?
C4 C3 C17 N7 79.3(13) . . . . ?
B14 C3 C17 N7 -62.8(15) . . . . ?
B15 C3 C17 N7 150.1(12) . . . . ?
B19 C3 C17 N7 -136.6(12) . . . . ?
Ti3 C3 C17 N7 2.8(10) . . . . ?
C21 N8 C20 C4 106(2) . . . . ?
C22 N8 C20 C4 -130(2) . . . . ?
C3 C4 C20 N8 90.9(18) . . . . ?
B15 C4 C20 N8 20(2) . . . . ?
B12 C4 C20 N8 -126.3(16) . . . . ?
B16 C4 C20 N8 -51(2) . . . . ?
Ti3 C4 C20 N8 160.8(14) . . . . ?
C14 C2 B3 B4 148.8(11) . . . . ?
C1 C2 B3 B4 -1.5(13) . . . . ?
B7 C2 B3 B4 -104.1(12) . . . . ?
B6 C2 B3 B4 -66.8(13) . . . . ?
Ti2 C2 B3 B4 56.7(8) . . . . ?
C14 C2 B3 B8 -144.6(12) . . . . ?
C1 C2 B3 B8 65.1(14) . . . . ?
B7 C2 B3 B8 -37.5(12) . . . . ?
B6 C2 B3 B8 -0.2(16) . . . . ?
Ti2 C2 B3 B8 123.3(12) . . . . ?
C14 C2 B3 B7 -107.1(13) . . . . ?
C1 C2 B3 B7 102.6(11) . . . . ?
B6 C2 B3 B7 37.3(12) . . . . ?
Ti2 C2 B3 B7 160.8(10) . . . . ?
C14 C2 B3 Ti2 92.1(10) . . . . ?
C1 C2 B3 Ti2 -58.2(8) . . . . ?
B7 C2 B3 Ti2 -160.8(10) . . . . ?
B6 C2 B3 Ti2 -123.5(10) . . . . ?
N1 Ti2 B3 C2 157.5(7) . . . . ?
O1 Ti2 B3 C2 -109.5(7) . . . . ?
N5 Ti2 B3 C2 14.5(10) . . . . ?
B5 Ti2 B3 C2 80.8(7) . . . . ?
C1 Ti2 B3 C2 36.9(6) . . . . ?
B4 Ti2 B3 C2 120.2(10) . . . . ?
Ti1 Ti2 B3 C2 -146.1(5) . . . . ?
N1 Ti2 B3 B4 37.3(9) . . . . ?
O1 Ti2 B3 B4 130.3(7) . . . . ?
N5 Ti2 B3 B4 -105.7(8) . . . . ?
B5 Ti2 B3 B4 -39.4(7) . . . . ?
C1 Ti2 B3 B4 -83.3(7) . . . . ?
C2 Ti2 B3 B4 -120.2(10) . . . . ?
Ti1 Ti2 B3 B4 93.7(7) . . . . ?
N1 Ti2 B3 B8 58.5(13) . . . . ?
O1 Ti2 B3 B8 151.5(11) . . . . ?
N5 Ti2 B3 B8 -84.4(13) . . . . ?
B5 Ti2 B3 B8 -18.1(11) . . . . ?
C1 Ti2 B3 B8 -62.1(11) . . . . ?
B4 Ti2 B3 B8 21.2(10) . . . . ?
C2 Ti2 B3 B8 -99.0(13) . . . . ?
Ti1 Ti2 B3 B8 114.9(11) . . . . ?
N1 Ti2 B3 B7 136.3(12) . . . . ?
O1 Ti2 B3 B7 -130.7(13) . . . . ?
N5 Ti2 B3 B7 -6.6(16) . . . . ?
B5 Ti2 B3 B7 59.7(13) . . . . ?
C1 Ti2 B3 B7 15.7(12) . . . . ?
B4 Ti2 B3 B7 99.0(15) . . . . ?
C2 Ti2 B3 B7 -21.2(11) . . . . ?
Ti1 Ti2 B3 B7 -167.3(11) . . . . ?
C2 B3 B4 B5 0.8(13) . . . . ?
B8 B3 B4 B5 -102.3(12) . . . . ?
B7 B3 B4 B5 -64.1(13) . . . . ?
Ti2 B3 B4 B5 58.7(8) . . . . ?
C2 B3 B4 B9 63.5(13) . . . . ?
B8 B3 B4 B9 -39.6(11) . . . . ?
B7 B3 B4 B9 -1.5(15) . . . . ?
Ti2 B3 B4 B9 121.4(10) . . . . ?
C2 B3 B4 B8 103.1(11) . . . . ?
B7 B3 B4 B8 38.2(11) . . . . ?
Ti2 B3 B4 B8 161.0(9) . . . . ?
C2 B3 B4 Ti2 -57.9(8) . . . . ?
B8 B3 B4 Ti2 -161.0(9) . . . . ?
B7 B3 B4 Ti2 -122.8(10) . . . . ?
N1 Ti2 B4 B5 91.0(8) . . . . ?
O1 Ti2 B4 B5 -179.9(7) . . . . ?
N5 Ti2 B4 B5 -10.1(10) . . . . ?
C1 Ti2 B4 B5 -38.7(7) . . . . ?
C2 Ti2 B4 B5 -81.2(8) . . . . ?
B3 Ti2 B4 B5 -117.5(11) . . . . ?
Ti1 Ti2 B4 B5 128.4(7) . . . . ?
N1 Ti2 B4 B3 -151.5(7) . . . . ?
O1 Ti2 B4 B3 -62.4(8) . . . . ?
N5 Ti2 B4 B3 107.4(8) . . . . ?
B5 Ti2 B4 B3 117.5(11) . . . . ?
C1 Ti2 B4 B3 78.8(7) . . . . ?
C2 Ti2 B4 B3 36.3(7) . . . . ?
Ti1 Ti2 B4 B3 -114.0(7) . . . . ?
N1 Ti2 B4 B9 112.2(12) . . . . ?
O1 Ti2 B4 B9 -158.8(10) . . . . ?
N5 Ti2 B4 B9 11.1(15) . . . . ?
B5 Ti2 B4 B9 21.2(11) . . . . ?
C1 Ti2 B4 B9 -17.6(11) . . . . ?
C2 Ti2 B4 B9 -60.0(12) . . . . ?
B3 Ti2 B4 B9 -96.3(14) . . . . ?
Ti1 Ti2 B4 B9 149.6(10) . . . . ?
N1 Ti2 B4 B8 -171.6(11) . . . . ?
O1 Ti2 B4 B8 -82.6(12) . . . . ?
N5 Ti2 B4 B8 87.3(12) . . . . ?
B5 Ti2 B4 B8 97.4(13) . . . . ?
C1 Ti2 B4 B8 58.6(11) . . . . ?
C2 Ti2 B4 B8 16.2(11) . . . . ?
B3 Ti2 B4 B8 -20.1(10) . . . . ?
Ti1 Ti2 B4 B8 -134.2(10) . . . . ?
C11 C1 B5 B4 -139.6(11) . . . . ?
C2 C1 B5 B4 -1.1(14) . . . . ?
B10 C1 B5 B4 104.1(12) . . . . ?
B6 C1 B5 B4 68.7(13) . . . . ?
Ti2 C1 B5 B4 -61.0(8) . . . . ?
C11 C1 B5 B9 155.9(11) . . . . ?
C2 C1 B5 B9 -65.6(12) . . . . ?
B10 C1 B5 B9 39.6(10) . . . . ?
B6 C1 B5 B9 4.2(14) . . . . ?
Ti2 C1 B5 B9 -125.5(10) . . . . ?
C11 C1 B5 B10 116.3(12) . . . . ?
C2 C1 B5 B10 -105.2(11) . . . . ?
B6 C1 B5 B10 -35.4(10) . . . . ?
Ti2 C1 B5 B10 -165.1(9) . . . . ?
C11 C1 B5 Ti2 -78.6(10) . . . . ?
C2 C1 B5 Ti2 59.9(8) . . . . ?
B10 C1 B5 Ti2 165.1(9) . . . . ?
B6 C1 B5 Ti2 129.7(9) . . . . ?
B3 B4 B5 C1 0.2(13) . . . . ?
B9 B4 B5 C1 -98.9(12) . . . . ?
B8 B4 B5 C1 -61.6(14) . . . . ?
Ti2 B4 B5 C1 60.9(8) . . . . ?
B3 B4 B5 B9 99.1(11) . . . . ?
B8 B4 B5 B9 37.3(11) . . . . ?
Ti2 B4 B5 B9 159.8(10) . . . . ?
B3 B4 B5 B10 62.1(13) . . . . ?
B9 B4 B5 B10 -37.0(11) . . . . ?
B8 B4 B5 B10 0.4(16) . . . . ?
Ti2 B4 B5 B10 122.9(10) . . . . ?
B3 B4 B5 Ti2 -60.7(8) . . . . ?
B9 B4 B5 Ti2 -159.8(10) . . . . ?
B8 B4 B5 Ti2 -122.5(11) . . . . ?
N1 Ti2 B5 C1 152.2(7) . . . . ?
O1 Ti2 B5 C1 -116.7(15) . . . . ?
N5 Ti2 B5 C1 55.0(7) . . . . ?
B4 Ti2 B5 C1 -116.9(11) . . . . ?
C2 Ti2 B5 C1 -35.1(6) . . . . ?
B3 Ti2 B5 C1 -77.8(8) . . . . ?
Ti1 Ti2 B5 C1 160.1(5) . . . . ?
N1 Ti2 B5 B4 -90.9(8) . . . . ?
O1 Ti2 B5 B4 0(2) . . . . ?
N5 Ti2 B5 B4 171.9(8) . . . . ?
C1 Ti2 B5 B4 116.9(11) . . . . ?
C2 Ti2 B5 B4 81.7(8) . . . . ?
B3 Ti2 B5 B4 39.1(8) . . . . ?
Ti1 Ti2 B5 B4 -83.0(9) . . . . ?
N1 Ti2 B5 B9 -113.6(12) . . . . ?
O1 Ti2 B5 B9 -23(3) . . . . ?
N5 Ti2 B5 B9 149.1(13) . . . . ?
C1 Ti2 B5 B9 94.1(14) . . . . ?
B4 Ti2 B5 B9 -22.7(11) . . . . ?
C2 Ti2 B5 B9 59.0(12) . . . . ?
B3 Ti2 B5 B9 16.3(12) . . . . ?
Ti1 Ti2 B5 B9 -105.7(12) . . . . ?
N1 Ti2 B5 B10 168.1(12) . . . . ?
O1 Ti2 B5 B10 -100.8(18) . . . . ?
N5 Ti2 B5 B10 70.9(12) . . . . ?
C1 Ti2 B5 B10 15.9(10) . . . . ?
B4 Ti2 B5 B10 -101.0(15) . . . . ?
C2 Ti2 B5 B10 -19.2(11) . . . . ?
B3 Ti2 B5 B10 -61.9(12) . . . . ?
Ti1 Ti2 B5 B10 176.0(9) . . . . ?
C11 C1 B6 B10 -115.8(12) . . . . ?
C2 C1 B6 B10 139.5(11) . . . . ?
B5 C1 B6 B10 36.5(11) . . . . ?
Ti2 C1 B6 B10 120.7(12) . . . . ?
C11 C1 B6 B11 -157.4(11) . . . . ?
C2 C1 B6 B11 98.0(11) . . . . ?
B5 C1 B6 B11 -5.1(14) . . . . ?
B10 C1 B6 B11 -41.5(10) . . . . ?
Ti2 C1 B6 B11 79.1(13) . . . . ?
C11 C1 B6 C2 104.6(11) . . . . ?
B5 C1 B6 C2 -103.0(11) . . . . ?
B10 C1 B6 C2 -139.5(11) . . . . ?
Ti2 C1 B6 C2 -18.9(11) . . . . ?
C11 C1 B6 B7 141.6(11) . . . . ?
C2 C1 B6 B7 37.0(10) . . . . ?
B5 C1 B6 B7 -66.1(13) . . . . ?
B10 C1 B6 B7 -102.6(12) . . . . ?
Ti2 C1 B6 B7 18.1(16) . . . . ?
C14 C2 B6 C1 -114.6(12) . . . . ?
B3 C2 B6 C1 99.1(12) . . . . ?
B7 C2 B6 C1 136.4(12) . . . . ?
Ti2 C2 B6 C1 16.7(10) . . . . ?
C14 C2 B6 B10 -149.1(11) . . . . ?
C1 C2 B6 B10 -34.5(9) . . . . ?
B3 C2 B6 B10 64.6(14) . . . . ?
B7 C2 B6 B10 101.9(13) . . . . ?
Ti2 C2 B6 B10 -17.8(14) . . . . ?
C14 C2 B6 B11 147.8(12) . . . . ?
C1 C2 B6 B11 -97.7(12) . . . . ?
B3 C2 B6 B11 1.5(15) . . . . ?
B7 C2 B6 B11 38.7(12) . . . . ?
Ti2 C2 B6 B11 -81.0(13) . . . . ?
C14 C2 B6 B7 109.0(13) . . . . ?
C1 C2 B6 B7 -136.4(12) . . . . ?
B3 C2 B6 B7 -37.3(12) . . . . ?
Ti2 C2 B6 B7 -119.7(12) . . . . ?
C14 C2 B7 B8 148.9(11) . . . . ?
C1 C2 B7 B8 -64.7(12) . . . . ?
B3 C2 B7 B8 36.2(11) . . . . ?
B6 C2 B7 B8 -104.4(12) . . . . ?
Ti2 C2 B7 B8 12.6(15) . . . . ?
C14 C2 B7 B11 -145.2(12) . . . . ?
C1 C2 B7 B11 1.1(14) . . . . ?
B3 C2 B7 B11 102.1(14) . . . . ?
B6 C2 B7 B11 -38.5(11) . . . . ?
Ti2 C2 B7 B11 78.4(13) . . . . ?
C14 C2 B7 B3 112.7(13) . . . . ?
C1 C2 B7 B3 -100.9(11) . . . . ?
B6 C2 B7 B3 -140.6(13) . . . . ?
Ti2 C2 B7 B3 -23.7(11) . . . . ?
C14 C2 B7 B6 -106.7(12) . . . . ?
C1 C2 B7 B6 39.7(10) . . . . ?
B3 C2 B7 B6 140.6(12) . . . . ?
Ti2 C2 B7 B6 116.9(11) . . . . ?
B4 B3 B7 C2 99.2(12) . . . . ?
B8 B3 B7 C2 138.5(13) . . . . ?
Ti2 B3 B7 C2 22.7(11) . . . . ?
C2 B3 B7 B8 -138.5(13) . . . . ?
B4 B3 B7 B8 -39.4(12) . . . . ?
Ti2 B3 B7 B8 -115.8(15) . . . . ?
C2 B3 B7 B11 -96.5(12) . . . . ?
B4 B3 B7 B11 2.7(16) . . . . ?
B8 B3 B7 B11 42.1(12) . . . . ?
Ti2 B3 B7 B11 -73.8(16) . . . . ?
C2 B3 B7 B6 -34.8(11) . . . . ?
B4 B3 B7 B6 64.4(14) . . . . ?
B8 B3 B7 B6 103.7(14) . . . . ?
Ti2 B3 B7 B6 -12.1(18) . . . . ?
C1 B6 B7 C2 -35.6(9) . . . . ?
B10 B6 B7 C2 -95.6(11) . . . . ?
B11 B6 B7 C2 -135.2(13) . . . . ?
C1 B6 B7 B8 60.9(13) . . . . ?
B10 B6 B7 B8 0.9(14) . . . . ?
B11 B6 B7 B8 -38.7(11) . . . . ?
C2 B6 B7 B8 96.5(12) . . . . ?
C1 B6 B7 B11 99.6(12) . . . . ?
B10 B6 B7 B11 39.6(11) . . . . ?
C2 B6 B7 B11 135.2(13) . . . . ?
C1 B6 B7 B3 -1.9(15) . . . . ?
B10 B6 B7 B3 -62.0(14) . . . . ?
B11 B6 B7 B3 -101.5(14) . . . . ?
C2 B6 B7 B3 33.7(10) . . . . ?
C2 B3 B8 B7 37.9(12) . . . . ?
B4 B3 B8 B7 138.1(12) . . . . ?
Ti2 B3 B8 B7 116.0(13) . . . . ?
C2 B3 B8 B9 -61.7(14) . . . . ?
B4 B3 B8 B9 38.5(10) . . . . ?
B7 B3 B8 B9 -99.6(12) . . . . ?
Ti2 B3 B8 B9 16.4(16) . . . . ?
C2 B3 B8 B4 -100.2(12) . . . . ?
B7 B3 B8 B4 -138.1(12) . . . . ?
Ti2 B3 B8 B4 -22.0(11) . . . . ?
C2 B3 B8 B11 -1.1(16) . . . . ?
B4 B3 B8 B11 99.1(13) . . . . ?
B7 B3 B8 B11 -38.9(11) . . . . ?
Ti2 B3 B8 B11 77.1(15) . . . . ?
C2 B7 B8 B3 -35.1(10) . . . . ?
B11 B7 B8 B3 -134.5(13) . . . . ?
B6 B7 B8 B3 -97.8(12) . . . . ?
C2 B7 B8 B9 62.8(12) . . . . ?
B11 B7 B8 B9 -36.6(10) . . . . ?
B3 B7 B8 B9 97.9(11) . . . . ?
B6 B7 B8 B9 0.1(14) . . . . ?
C2 B7 B8 B4 1.4(14) . . . . ?
B11 B7 B8 B4 -98.0(13) . . . . ?
B3 B7 B8 B4 36.6(10) . . . . ?
B6 B7 B8 B4 -61.3(13) . . . . ?
C2 B7 B8 B11 99.4(12) . . . . ?
B3 B7 B8 B11 134.5(13) . . . . ?
B6 B7 B8 B11 36.7(10) . . . . ?
B5 B4 B8 B3 98.0(12) . . . . ?
B9 B4 B8 B3 135.1(12) . . . . ?
Ti2 B4 B8 B3 22.4(11) . . . . ?
B5 B4 B8 B7 60.6(15) . . . . ?
B3 B4 B8 B7 -37.4(10) . . . . ?
B9 B4 B8 B7 97.7(12) . . . . ?
Ti2 B4 B8 B7 -15.0(16) . . . . ?
B5 B4 B8 B9 -37.1(11) . . . . ?
B3 B4 B8 B9 -135.1(12) . . . . ?
Ti2 B4 B8 B9 -112.7(12) . . . . ?
B5 B4 B8 B11 -0.4(16) . . . . ?
B3 B4 B8 B11 -98.4(12) . . . . ?
B9 B4 B8 B11 36.7(11) . . . . ?
Ti2 B4 B8 B11 -76.0(14) . . . . ?
C1 B5 B9 B10 -38.8(10) . . . . ?
B4 B5 B9 B10 -139.5(13) . . . . ?
Ti2 B5 B9 B10 -115.1(13) . . . . ?
C1 B5 B9 B4 100.7(12) . . . . ?
B10 B5 B9 B4 139.5(13) . . . . ?
Ti2 B5 B9 B4 24.3(12) . . . . ?
C1 B5 B9 B11 -1.5(15) . . . . ?
B4 B5 B9 B11 -102.2(13) . . . . ?
B10 B5 B9 B11 37.3(11) . . . . ?
Ti2 B5 B9 B11 -77.9(15) . . . . ?
C1 B5 B9 B8 63.5(13) . . . . ?
B4 B5 B9 B8 -37.1(11) . . . . ?
B10 B5 B9 B8 102.3(13) . . . . ?
Ti2 B5 B9 B8 -12.8(17) . . . . ?
B3 B4 B9 B5 -99.9(12) . . . . ?
B8 B4 B9 B5 -138.7(13) . . . . ?
Ti2 B4 B9 B5 -22.7(11) . . . . ?
B5 B4 B9 B10 36.3(12) . . . . ?
B3 B4 B9 B10 -63.6(14) . . . . ?
B8 B4 B9 B10 -102.4(13) . . . . ?
Ti2 B4 B9 B10 13.6(17) . . . . ?
B5 B4 B9 B11 99.6(13) . . . . ?
B3 B4 B9 B11 -0.3(15) . . . . ?
B8 B4 B9 B11 -39.1(11) . . . . ?
Ti2 B4 B9 B11 76.9(15) . . . . ?
B5 B4 B9 B8 138.7(13) . . . . ?
B3 B4 B9 B8 38.8(11) . . . . ?
Ti2 B4 B9 B8 116.0(13) . . . . ?
B3 B8 B9 B5 -2.3(15) . . . . ?
B7 B8 B9 B5 -64.9(13) . . . . ?
B4 B8 B9 B5 36.0(11) . . . . ?
B11 B8 B9 B5 -101.4(12) . . . . ?
B3 B8 B9 B10 61.6(13) . . . . ?
B7 B8 B9 B10 -1.0(14) . . . . ?
B4 B8 B9 B10 100.0(12) . . . . ?
B11 B8 B9 B10 -37.5(10) . . . . ?
B3 B8 B9 B4 -38.3(10) . . . . ?
B7 B8 B9 B4 -101.0(11) . . . . ?
B11 B8 B9 B4 -137.5(12) . . . . ?
B3 B8 B9 B11 99.2(12) . . . . ?
B7 B8 B9 B11 36.5(10) . . . . ?
B4 B8 B9 B11 137.5(12) . . . . ?
C11 C1 B10 B6 106.5(14) . . . . ?
C2 C1 B10 B6 -38.9(11) . . . . ?
B5 C1 B10 B6 -143.0(11) . . . . ?
Ti2 C1 B10 B6 -124.4(12) . . . . ?
C11 C1 B10 B9 -149.3(13) . . . . ?
C2 C1 B10 B9 65.2(14) . . . . ?
B5 C1 B10 B9 -38.9(11) . . . . ?
B6 C1 B10 B9 104.2(13) . . . . ?
Ti2 C1 B10 B9 -20.3(17) . . . . ?
C11 C1 B10 B11 147.7(13) . . . . ?
C2 C1 B10 B11 2.2(15) . . . . ?
B5 C1 B10 B11 -101.9(12) . . . . ?
B6 C1 B10 B11 41.2(11) . . . . ?
Ti2 C1 B10 B11 -83.3(14) . . . . ?
C11 C1 B10 B5 -110.4(14) . . . . ?
C2 C1 B10 B5 104.1(11) . . . . ?
B6 C1 B10 B5 143.0(11) . . . . ?
Ti2 C1 B10 B5 18.6(11) . . . . ?
B11 B6 B10 C1 132.8(11) . . . . ?
C2 B6 B10 C1 33.4(9) . . . . ?
B7 B6 B10 C1 94.1(10) . . . . ?
C1 B6 B10 B9 -95.6(11) . . . . ?
B11 B6 B10 B9 37.2(10) . . . . ?
C2 B6 B10 B9 -62.1(12) . . . . ?
B7 B6 B10 B9 -1.5(13) . . . . ?
C1 B6 B10 B11 -132.8(11) . . . . ?
C2 B6 B10 B11 -99.4(11) . . . . ?
B7 B6 B10 B11 -38.7(10) . . . . ?
C1 B6 B10 B5 -32.4(10) . . . . ?
B11 B6 B10 B5 100.4(12) . . . . ?
C2 B6 B10 B5 1.0(14) . . . . ?
B7 B6 B10 B5 61.7(13) . . . . ?
B5 B9 B10 C1 37.9(10) . . . . ?
B4 B9 B10 C1 2.5(16) . . . . ?
B11 B9 B10 C1 -100.2(12) . . . . ?
B8 B9 B10 C1 -61.8(14) . . . . ?
B5 B9 B10 B6 101.3(11) . . . . ?
B4 B9 B10 B6 65.9(14) . . . . ?
B11 B9 B10 B6 -36.8(10) . . . . ?
B8 B9 B10 B6 1.6(14) . . . . ?
B5 B9 B10 B11 138.1(12) . . . . ?
B4 B9 B10 B11 102.7(13) . . . . ?
B8 B9 B10 B11 38.4(10) . . . . ?
B4 B9 B10 B5 -35.4(11) . . . . ?
B11 B9 B10 B5 -138.1(12) . . . . ?
B8 B9 B10 B5 -99.7(12) . . . . ?
B4 B5 B10 C1 -97.3(12) . . . . ?
B9 B5 B10 C1 -134.9(12) . . . . ?
Ti2 B5 B10 C1 -17.5(10) . . . . ?
C1 B5 B10 B6 33.7(10) . . . . ?
B4 B5 B10 B6 -63.6(14) . . . . ?
B9 B5 B10 B6 -101.2(13) . . . . ?
Ti2 B5 B10 B6 16.1(16) . . . . ?
C1 B5 B10 B9 134.9(12) . . . . ?
B4 B5 B10 B9 37.6(11) . . . . ?
Ti2 B5 B10 B9 117.4(13) . . . . ?
C1 B5 B10 B11 97.1(12) . . . . ?
B4 B5 B10 B11 -0.2(15) . . . . ?
B9 B5 B10 B11 -37.8(11) . . . . ?
Ti2 B5 B10 B11 79.6(14) . . . . ?
C1 B6 B11 B7 -95.9(11) . . . . ?
B10 B6 B11 B7 -135.9(12) . . . . ?
C2 B6 B11 B7 -38.3(11) . . . . ?
C1 B6 B11 B10 40.0(9) . . . . ?
C2 B6 B11 B10 97.6(11) . . . . ?
B7 B6 B11 B10 135.9(12) . . . . ?
C1 B6 B11 B9 3.7(14) . . . . ?
B10 B6 B11 B9 -36.3(11) . . . . ?
C2 B6 B11 B9 61.2(14) . . . . ?
B7 B6 B11 B9 99.6(12) . . . . ?
C1 B6 B11 B8 -59.6(14) . . . . ?
B10 B6 B11 B8 -99.6(13) . . . . ?
C2 B6 B11 B8 -2.1(16) . . . . ?
B7 B6 B11 B8 36.3(11) . . . . ?
C2 B7 B11 B6 39.0(10) . . . . ?
B8 B7 B11 B6 138.8(12) . . . . ?
B3 B7 B11 B6 98.6(13) . . . . ?
C2 B7 B11 B10 0.2(15) . . . . ?
B8 B7 B11 B10 100.0(13) . . . . ?
B3 B7 B11 B10 59.8(15) . . . . ?
B6 B7 B11 B10 -38.8(11) . . . . ?
C2 B7 B11 B9 -62.4(14) . . . . ?
B8 B7 B11 B9 37.4(11) . . . . ?
B3 B7 B11 B9 -2.8(16) . . . . ?
B6 B7 B11 B9 -101.4(12) . . . . ?
C2 B7 B11 B8 -99.8(12) . . . . ?
B3 B7 B11 B8 -40.2(11) . . . . ?
B6 B7 B11 B8 -138.8(12) . . . . ?
C1 B10 B11 B6 -41.6(10) . . . . ?
B9 B10 B11 B6 -139.0(11) . . . . ?
B5 B10 B11 B6 -101.8(11) . . . . ?
C1 B10 B11 B7 -1.4(16) . . . . ?
B6 B10 B11 B7 40.2(11) . . . . ?
B9 B10 B11 B7 -98.8(12) . . . . ?
B5 B10 B11 B7 -61.6(15) . . . . ?
C1 B10 B11 B9 97.4(12) . . . . ?
B6 B10 B11 B9 139.0(11) . . . . ?
B5 B10 B11 B9 37.2(11) . . . . ?
C1 B10 B11 B8 60.1(15) . . . . ?
B6 B10 B11 B8 101.8(12) . . . . ?
B9 B10 B11 B8 -37.3(11) . . . . ?
B5 B10 B11 B8 -0.1(15) . . . . ?
B5 B9 B11 B6 -1.4(15) . . . . ?
B10 B9 B11 B6 36.1(10) . . . . ?
B4 B9 B11 B6 -63.3(15) . . . . ?
B8 B9 B11 B6 -102.0(12) . . . . ?
B5 B9 B11 B7 63.8(15) . . . . ?
B10 B9 B11 B7 101.4(12) . . . . ?
B4 B9 B11 B7 1.9(16) . . . . ?
B8 B9 B11 B7 -36.7(11) . . . . ?
B5 B9 B11 B10 -37.6(10) . . . . ?
B4 B9 B11 B10 -99.4(12) . . . . ?
B8 B9 B11 B10 -138.1(11) . . . . ?
B5 B9 B11 B8 100.5(12) . . . . ?
B10 B9 B11 B8 138.1(11) . . . . ?
B4 B9 B11 B8 38.7(11) . . . . ?
B3 B8 B11 B6 2.0(17) . . . . ?
B7 B8 B11 B6 -37.9(12) . . . . ?
B9 B8 B11 B6 99.6(13) . . . . ?
B4 B8 B11 B6 62.8(16) . . . . ?
B3 B8 B11 B7 39.9(12) . . . . ?
B9 B8 B11 B7 137.6(12) . . . . ?
B4 B8 B11 B7 100.7(13) . . . . ?
B3 B8 B11 B10 -60.5(15) . . . . ?
B7 B8 B11 B10 -100.5(13) . . . . ?
B9 B8 B11 B10 37.1(11) . . . . ?
B4 B8 B11 B10 0.3(15) . . . . ?
B3 B8 B11 B9 -97.6(13) . . . . ?
B7 B8 B11 B9 -137.6(12) . . . . ?
B4 B8 B11 B9 -36.8(11) . . . . ?
C20 C4 B12 B13 -153.1(12) . . . . ?
C3 C4 B12 B13 -5.2(14) . . . . ?
B15 C4 B12 B13 60.8(14) . . . . ?
B16 C4 B12 B13 99.4(12) . . . . ?
Ti3 C4 B12 B13 -56.9(8) . . . . ?
C20 C4 B12 B17 144.4(12) . . . . ?
C3 C4 B12 B17 -67.7(12) . . . . ?
B15 C4 B12 B17 -1.7(14) . . . . ?
B16 C4 B12 B17 36.8(10) . . . . ?
Ti3 C4 B12 B17 -119.4(9) . . . . ?
C20 C4 B12 B16 107.6(14) . . . . ?
C3 C4 B12 B16 -104.5(12) . . . . ?
B15 C4 B12 B16 -38.6(11) . . . . ?
Ti3 C4 B12 B16 -156.3(9) . . . . ?
C20 C4 B12 Ti3 -96.2(12) . . . . ?
C3 C4 B12 Ti3 51.7(9) . . . . ?
B15 C4 B12 Ti3 117.7(10) . . . . ?
B16 C4 B12 Ti3 156.3(9) . . . . ?
N2 Ti3 B12 C4 97.8(7) . . . . ?
O1 Ti3 B12 C4 -169.9(6) . . . . ?
N7 Ti3 B12 C4 -6.0(10) . . . . ?
B14 Ti3 B12 C4 -78.1(8) . . . . ?
C3 Ti3 B12 C4 -34.0(7) . . . . ?
B13 Ti3 B12 C4 -120.6(11) . . . . ?
Ti1 Ti3 B12 C4 136.4(6) . . . . ?
N2 Ti3 B12 B13 -141.7(7) . . . . ?
O1 Ti3 B12 B13 -49.3(9) . . . . ?
N7 Ti3 B12 B13 114.6(8) . . . . ?
B14 Ti3 B12 B13 42.5(7) . . . . ?
C3 Ti3 B12 B13 86.6(8) . . . . ?
C4 Ti3 B12 B13 120.6(11) . . . . ?
Ti1 Ti3 B12 B13 -103.0(7) . . . . ?
N2 Ti3 B12 B17 -164.5(10) . . . . ?
O1 Ti3 B12 B17 -72.2(12) . . . . ?
N7 Ti3 B12 B17 91.7(11) . . . . ?
B14 Ti3 B12 B17 19.6(10) . . . . ?
C3 Ti3 B12 B17 63.7(10) . . . . ?
B13 Ti3 B12 B17 -22.8(9) . . . . ?
C4 Ti3 B12 B17 97.7(13) . . . . ?
Ti1 Ti3 B12 B17 -125.8(10) . . . . ?
N2 Ti3 B12 B16 123.4(11) . . . . ?
O1 Ti3 B12 B16 -144.3(10) . . . . ?
N7 Ti3 B12 B16 19.6(14) . . . . ?
B14 Ti3 B12 B16 -52.5(11) . . . . ?
C3 Ti3 B12 B16 -8.4(11) . . . . ?
B13 Ti3 B12 B16 -95.0(14) . . . . ?
C4 Ti3 B12 B16 25.6(10) . . . . ?
Ti1 Ti3 B12 B16 162.1(10) . . . . ?
C4 B12 B13 B17 -96.5(12) . . . . ?
B16 B12 B13 B17 -34.0(11) . . . . ?
Ti3 B12 B13 B17 -157.5(10) . . . . ?
C4 B12 B13 B14 3.8(13) . . . . ?
B17 B12 B13 B14 100.3(11) . . . . ?
B16 B12 B13 B14 66.3(12) . . . . ?
Ti3 B12 B13 B14 -57.3(7) . . . . ?
C4 B12 B13 B18 -56.1(13) . . . . ?
B17 B12 B13 B18 40.4(10) . . . . ?
B16 B12 B13 B18 6.4(13) . . . . ?
Ti3 B12 B13 B18 -117.1(9) . . . . ?
C4 B12 B13 Ti3 61.0(9) . . . . ?
B17 B12 B13 Ti3 157.5(10) . . . . ?
B16 B12 B13 Ti3 123.5(9) . . . . ?
N2 Ti3 B13 B12 48.3(9) . . . . ?
O1 Ti3 B13 B12 142.3(7) . . . . ?
N7 Ti3 B13 B12 -100.5(8) . . . . ?
B14 Ti3 B13 B12 -115.8(10) . . . . ?
C3 Ti3 B13 B12 -76.6(8) . . . . ?
C4 Ti3 B13 B12 -35.8(7) . . . . ?
Ti1 Ti3 B13 B12 103.1(7) . . . . ?
N2 Ti3 B13 B17 73.1(13) . . . . ?
O1 Ti3 B13 B17 167.1(12) . . . . ?
N7 Ti3 B13 B17 -75.7(13) . . . . ?
B14 Ti3 B13 B17 -91.0(14) . . . . ?
C3 Ti3 B13 B17 -51.8(12) . . . . ?
B12 Ti3 B13 B17 24.8(11) . . . . ?
C4 Ti3 B13 B17 -11.0(11) . . . . ?
Ti1 Ti3 B13 B17 127.9(11) . . . . ?
N2 Ti3 B13 B14 164.2(6) . . . . ?
O1 Ti3 B13 B14 -101.8(6) . . . . ?
N7 Ti3 B13 B14 15.3(8) . . . . ?
C3 Ti3 B13 B14 39.3(6) . . . . ?
B12 Ti3 B13 B14 115.8(10) . . . . ?
C4 Ti3 B13 B14 80.0(7) . . . . ?
Ti1 Ti3 B13 B14 -141.0(5) . . . . ?
N2 Ti3 B13 B18 147.4(8) . . . . ?
O1 Ti3 B13 B18 -118.6(9) . . . . ?
N7 Ti3 B13 B18 -1.4(12) . . . . ?
B14 Ti3 B13 B18 -16.8(9) . . . . ?
C3 Ti3 B13 B18 22.5(9) . . . . ?
B12 Ti3 B13 B18 99.1(11) . . . . ?
C4 Ti3 B13 B18 63.3(9) . . . . ?
Ti1 Ti3 B13 B18 -157.8(8) . . . . ?
C17 C3 B14 B18 -155.1(12) . . . . ?
C4 C3 B14 B18 61.8(14) . . . . ?
B15 C3 B14 B18 -5.7(15) . . . . ?
B19 C3 B14 B18 -40.4(11) . . . . ?
Ti3 C3 B14 B18 125.0(10) . . . . ?
C17 C3 B14 B19 -114.7(14) . . . . ?
C4 C3 B14 B19 102.2(13) . . . . ?
B15 C3 B14 B19 34.8(12) . . . . ?
Ti3 C3 B14 B19 165.5(10) . . . . ?
C17 C3 B14 B13 140.9(11) . . . . ?
C4 C3 B14 B13 -2.2(14) . . . . ?
B15 C3 B14 B13 -69.6(13) . . . . ?
B19 C3 B14 B13 -104.4(12) . . . . ?
Ti3 C3 B14 B13 61.1(8) . . . . ?
C17 C3 B14 Ti3 79.9(11) . . . . ?
C4 C3 B14 Ti3 -63.3(10) . . . . ?
B15 C3 B14 Ti3 -130.7(11) . . . . ?
B19 C3 B14 Ti3 -165.5(10) . . . . ?
B12 B13 B14 C3 -1.1(13) . . . . ?
B17 B13 B14 C3 62.2(12) . . . . ?
B18 B13 B14 C3 100.8(11) . . . . ?
Ti3 B13 B14 C3 -62.1(8) . . . . ?
B12 B13 B14 B18 -101.8(11) . . . . ?
B17 B13 B14 B18 -38.6(10) . . . . ?
Ti3 B13 B14 B18 -162.9(8) . . . . ?
B12 B13 B14 B19 -64.6(13) . . . . ?
B17 B13 B14 B19 -1.4(13) . . . . ?
B18 B13 B14 B19 37.2(10) . . . . ?
Ti3 B13 B14 B19 -125.7(10) . . . . ?
B12 B13 B14 Ti3 61.1(8) . . . . ?
B17 B13 B14 Ti3 124.3(9) . . . . ?
B18 B13 B14 Ti3 162.9(8) . . . . ?
N2 Ti3 B14 C3 61(2) . . . . ?
O1 Ti3 B14 C3 -159.5(7) . . . . ?
N7 Ti3 B14 C3 -53.1(7) . . . . ?
B13 Ti3 B14 C3 115.3(9) . . . . ?
B12 Ti3 B14 C3 75.5(7) . . . . ?
C4 Ti3 B14 C3 33.6(6) . . . . ?
Ti1 Ti3 B14 C3 -166.4(6) . . . . ?
N2 Ti3 B14 B18 -36(2) . . . . ?
O1 Ti3 B14 B18 104.3(10) . . . . ?
N7 Ti3 B14 B18 -149.4(11) . . . . ?
C3 Ti3 B14 B18 -96.2(12) . . . . ?
B13 Ti3 B14 B18 19.1(9) . . . . ?
B12 Ti3 B14 B18 -20.7(10) . . . . ?
C4 Ti3 B14 B18 -62.6(10) . . . . ?
Ti1 Ti3 B14 B18 97.4(12) . . . . ?
N2 Ti3 B14 B19 44(3) . . . . ?
O1 Ti3 B14 B19 -175.9(13) . . . . ?
N7 Ti3 B14 B19 -69.6(13) . . . . ?
C3 Ti3 B14 B19 -16.4(11) . . . . ?
B13 Ti3 B14 B19 98.9(15) . . . . ?
B12 Ti3 B14 B19 59.1(13) . . . . ?
C4 Ti3 B14 B19 17.2(12) . . . . ?
Ti1 Ti3 B14 B19 177.2(9) . . . . ?
N2 Ti3 B14 B13 -55(2) . . . . ?
O1 Ti3 B14 B13 85.2(6) . . . . ?
N7 Ti3 B14 B13 -168.4(6) . . . . ?
C3 Ti3 B14 B13 -115.3(9) . . . . ?
B12 Ti3 B14 B13 -39.7(6) . . . . ?
C4 Ti3 B14 B13 -81.7(7) . . . . ?
Ti1 Ti3 B14 B13 78.3(9) . . . . ?
C20 C4 B15 C3 115.0(13) . . . . ?
B12 C4 B15 C3 -96.8(11) . . . . ?
B16 C4 B15 C3 -135.9(11) . . . . ?
Ti3 C4 B15 C3 -19.0(9) . . . . ?
C20 C4 B15 B19 149.8(13) . . . . ?
C3 C4 B15 B19 34.8(10) . . . . ?
B12 C4 B15 B19 -62.0(15) . . . . ?
B16 C4 B15 B19 -101.1(13) . . . . ?
Ti3 C4 B15 B19 15.8(15) . . . . ?
C20 C4 B15 B20 -145.6(12) . . . . ?
C3 C4 B15 B20 99.4(12) . . . . ?
B12 C4 B15 B20 2.6(15) . . . . ?
B16 C4 B15 B20 -36.5(10) . . . . ?
Ti3 C4 B15 B20 80.4(13) . . . . ?
C20 C4 B15 B16 -109.1(13) . . . . ?
C3 C4 B15 B16 135.9(11) . . . . ?
B12 C4 B15 B16 39.2(11) . . . . ?
Ti3 C4 B15 B16 116.9(10) . . . . ?
C17 C3 B15 C4 -105.8(14) . . . . ?
B14 C3 B15 C4 106.0(11) . . . . ?
B19 C3 B15 C4 141.4(11) . . . . ?
Ti3 C3 B15 C4 24.5(12) . . . . ?
C17 C3 B15 B19 112.7(15) . . . . ?
C4 C3 B15 B19 -141.4(11) . . . . ?
B14 C3 B15 B19 -35.4(12) . . . . ?
Ti3 C3 B15 B19 -116.9(13) . . . . ?
C17 C3 B15 B20 155.5(13) . . . . ?
C4 C3 B15 B20 -98.6(12) . . . . ?
B14 C3 B15 B20 7.3(16) . . . . ?
B19 C3 B15 B20 42.8(11) . . . . ?
Ti3 C3 B15 B20 -74.2(15) . . . . ?
C17 C3 B15 B16 -144.5(13) . . . . ?
C4 C3 B15 B16 -38.6(10) . . . . ?
B14 C3 B15 B16 67.3(14) . . . . ?
B19 C3 B15 B16 102.8(13) . . . . ?
Ti3 C3 B15 B16 -14.2(17) . . . . ?
C20 C4 B16 B20 143.8(12) . . . . ?
C3 C4 B16 B20 -2.9(14) . . . . ?
B15 C4 B16 B20 37.7(11) . . . . ?
B12 C4 B16 B20 -102.6(12) . . . . ?
Ti3 C4 B16 B20 -75.3(14) . . . . ?
C20 C4 B16 B17 -151.1(13) . . . . ?
C3 C4 B16 B17 62.2(14) . . . . ?
B15 C4 B16 B17 102.9(13) . . . . ?
B12 C4 B16 B17 -37.5(11) . . . . ?
Ti3 C4 B16 B17 -10.2(17) . . . . ?
C20 C4 B16 B15 106.0(13) . . . . ?
C3 C4 B16 B15 -40.6(10) . . . . ?
B12 C4 B16 B15 -140.3(11) . . . . ?
Ti3 C4 B16 B15 -113.1(12) . . . . ?
C20 C4 B16 B12 -113.6(13) . . . . ?
C3 C4 B16 B12 99.7(11) . . . . ?
B15 C4 B16 B12 140.3(11) . . . . ?
Ti3 C4 B16 B12 27.3(10) . . . . ?
C4 B15 B16 B20 -137.2(11) . . . . ?
C3 B15 B16 B20 -99.9(12) . . . . ?
B19 B15 B16 B20 -36.5(11) . . . . ?
C3 B15 B16 C4 37.4(9) . . . . ?
B19 B15 B16 C4 100.8(12) . . . . ?
B20 B15 B16 C4 137.2(11) . . . . ?
C4 B15 B16 B17 -95.9(11) . . . . ?
C3 B15 B16 B17 -58.5(14) . . . . ?
B19 B15 B16 B17 4.8(16) . . . . ?
B20 B15 B16 B17 41.3(11) . . . . ?
C4 B15 B16 B12 -33.5(10) . . . . ?
C3 B15 B16 B12 3.9(14) . . . . ?
B19 B15 B16 B12 67.3(14) . . . . ?
B20 B15 B16 B12 103.8(12) . . . . ?
C4 B12 B16 B20 96.6(13) . . . . ?
B13 B12 B16 B20 -5.9(15) . . . . ?
B17 B12 B16 B20 -40.4(12) . . . . ?
Ti3 B12 B16 B20 67.7(15) . . . . ?
B13 B12 B16 C4 -102.5(11) . . . . ?
B17 B12 B16 C4 -137.1(12) . . . . ?
Ti3 B12 B16 C4 -28.9(11) . . . . ?
C4 B12 B16 B17 137.1(12) . . . . ?
B13 B12 B16 B17 34.6(11) . . . . ?
Ti3 B12 B16 B17 108.2(13) . . . . ?
C4 B12 B16 B15 33.6(10) . . . . ?
B13 B12 B16 B15 -68.9(13) . . . . ?
B17 B12 B16 B15 -103.5(13) . . . . ?
Ti3 B12 B16 B15 4.7(16) . . . . ?
B20 B16 B17 B13 100.9(14) . . . . ?
C4 B16 B17 B13 0.9(17) . . . . ?
B15 B16 B17 B13 60.7(16) . . . . ?
B12 B16 B17 B13 -35.3(11) . . . . ?
B20 B16 B17 B12 136.2(12) . . . . ?
C4 B16 B17 B12 36.2(10) . . . . ?
B15 B16 B17 B12 96.0(12) . . . . ?
C4 B16 B17 B20 -100.1(13) . . . . ?
B15 B16 B17 B20 -40.2(11) . . . . ?
B12 B16 B17 B20 -136.2(12) . . . . ?
B20 B16 B17 B18 35.6(11) . . . . ?
C4 B16 B17 B18 -64.4(14) . . . . ?
B15 B16 B17 B18 -4.6(15) . . . . ?
B12 B16 B17 B18 -100.6(11) . . . . ?
B12 B13 B17 B16 36.3(12) . . . . ?
B14 B13 B17 B16 -61.0(15) . . . . ?
B18 B13 B17 B16 -98.2(14) . . . . ?
Ti3 B13 B17 B16 9.4(18) . . . . ?
B14 B13 B17 B12 -97.3(11) . . . . ?
B18 B13 B17 B12 -134.6(11) . . . . ?
Ti3 B13 B17 B12 -26.9(11) . . . . ?
B12 B13 B17 B20 97.7(11) . . . . ?
B14 B13 B17 B20 0.4(14) . . . . ?
B18 B13 B17 B20 -36.9(11) . . . . ?
Ti3 B13 B17 B20 70.8(15) . . . . ?
B12 B13 B17 B18 134.6(11) . . . . ?
B14 B13 B17 B18 37.3(9) . . . . ?
Ti3 B13 B17 B18 107.6(12) . . . . ?
C4 B12 B17 B16 -37.2(10) . . . . ?
B13 B12 B17 B16 -141.1(12) . . . . ?
Ti3 B12 B17 B16 -116.7(11) . . . . ?
C4 B12 B17 B13 104.0(11) . . . . ?
B16 B12 B17 B13 141.1(12) . . . . ?
Ti3 B12 B17 B13 24.4(10) . . . . ?
C4 B12 B17 B20 0.1(14) . . . . ?
B13 B12 B17 B20 -103.9(13) . . . . ?
B16 B12 B17 B20 37.3(10) . . . . ?
Ti3 B12 B17 B20 -79.5(12) . . . . ?
C4 B12 B17 B18 63.1(12) . . . . ?
B13 B12 B17 B18 -40.9(10) . . . . ?
B16 B12 B17 B18 100.2(12) . . . . ?
Ti3 B12 B17 B18 -16.5(14) . . . . ?
C3 B14 B18 B19 40.6(11) . . . . ?
B13 B14 B18 B19 139.0(11) . . . . ?
Ti3 B14 B18 B19 118.7(12) . . . . ?
C3 B14 B18 B20 1.7(14) . . . . ?
B19 B14 B18 B20 -38.9(11) . . . . ?
B13 B14 B18 B20 100.1(12) . . . . ?
Ti3 B14 B18 B20 79.8(13) . . . . ?
C3 B14 B18 B17 -60.9(13) . . . . ?
B19 B14 B18 B17 -101.4(12) . . . . ?
B13 B14 B18 B17 37.6(9) . . . . ?
Ti3 B14 B18 B17 17.2(14) . . . . ?
C3 B14 B18 B13 -98.5(11) . . . . ?
B19 B14 B18 B13 -139.0(11) . . . . ?
Ti3 B14 B18 B13 -20.4(10) . . . . ?
B16 B17 B18 B14 65.9(12) . . . . ?
B13 B17 B18 B14 -39.1(9) . . . . ?
B12 B17 B18 B14 0.8(13) . . . . ?
B20 B17 B18 B14 100.3(11) . . . . ?
B16 B17 B18 B19 2.7(14) . . . . ?
B13 B17 B18 B19 -102.2(12) . . . . ?
B12 B17 B18 B19 -62.4(13) . . . . ?
B20 B17 B18 B19 37.1(10) . . . . ?
B16 B17 B18 B20 -34.4(10) . . . . ?
B13 B17 B18 B20 -139.4(11) . . . . ?
B12 B17 B18 B20 -99.5(11) . . . . ?
B16 B17 B18 B13 105.0(11) . . . . ?
B12 B17 B18 B13 39.9(9) . . . . ?
B20 B17 B18 B13 139.4(11) . . . . ?
B12 B13 B18 B14 95.6(11) . . . . ?
B17 B13 B18 B14 136.3(11) . . . . ?
Ti3 B13 B18 B14 18.1(9) . . . . ?
B12 B13 B18 B19 58.5(14) . . . . ?
B17 B13 B18 B19 99.2(12) . . . . ?
B14 B13 B18 B19 -37.1(10) . . . . ?
Ti3 B13 B18 B19 -19.0(15) . . . . ?
B12 B13 B18 B20 -4.8(14) . . . . ?
B17 B13 B18 B20 35.9(10) . . . . ?
B14 B13 B18 B20 -100.4(11) . . . . ?
Ti3 B13 B18 B20 -82.3(12) . . . . ?
B12 B13 B18 B17 -40.7(9) . . . . ?
B14 B13 B18 B17 -136.3(11) . . . . ?
Ti3 B13 B18 B17 -118.2(10) . . . . ?
C17 C3 B19 B15 -110.2(13) . . . . ?
C4 C3 B19 B15 35.7(10) . . . . ?
B14 C3 B19 B15 143.3(12) . . . . ?
Ti3 C3 B19 B15 126.0(12) . . . . ?
C17 C3 B19 B14 106.5(13) . . . . ?
C4 C3 B19 B14 -107.6(11) . . . . ?
B15 C3 B19 B14 -143.3(12) . . . . ?
Ti3 C3 B19 B14 -17.3(12) . . . . ?
C17 C3 B19 B18 145.9(12) . . . . ?
C4 C3 B19 B18 -68.2(13) . . . . ?
B14 C3 B19 B18 39.4(10) . . . . ?
B15 C3 B19 B18 -103.9(13) . . . . ?
Ti3 C3 B19 B18 22.1(17) . . . . ?
C17 C3 B19 B20 -151.3(11) . . . . ?
C4 C3 B19 B20 -5.4(13) . . . . ?
B14 C3 B19 B20 102.2(12) . . . . ?
B15 C3 B19 B20 -41.1(10) . . . . ?
Ti3 C3 B19 B20 84.9(13) . . . . ?
C4 B15 B19 C3 -33.6(10) . . . . ?
B20 B15 B19 C3 -132.1(12) . . . . ?
B16 B15 B19 C3 -97.2(12) . . . . ?
C4 B15 B19 B14 -2.2(16) . . . . ?
C3 B15 B19 B14 31.4(10) . . . . ?
B20 B15 B19 B14 -100.7(13) . . . . ?
B16 B15 B19 B14 -65.9(15) . . . . ?
C4 B15 B19 B18 60.6(14) . . . . ?
C3 B15 B19 B18 94.2(12) . . . . ?
B20 B15 B19 B18 -37.9(11) . . . . ?
B16 B15 B19 B18 -3.1(16) . . . . ?
C4 B15 B19 B20 98.5(12) . . . . ?
C3 B15 B19 B20 132.1(12) . . . . ?
B16 B15 B19 B20 34.8(11) . . . . ?
B18 B14 B19 C3 134.2(12) . . . . ?
B13 B14 B19 C3 96.6(11) . . . . ?
Ti3 B14 B19 C3 17.8(12) . . . . ?
C3 B14 B19 B15 -32.1(11) . . . . ?
B18 B14 B19 B15 102.1(14) . . . . ?
B13 B14 B19 B15 64.5(14) . . . . ?
Ti3 B14 B19 B15 -14.2(18) . . . . ?
C3 B14 B19 B18 -134.2(12) . . . . ?
B13 B14 B19 B18 -37.6(10) . . . . ?
Ti3 B14 B19 B18 -116.4(14) . . . . ?
C3 B14 B19 B20 -94.7(12) . . . . ?
B18 B14 B19 B20 39.6(11) . . . . ?
B13 B14 B19 B20 1.9(15) . . . . ?
Ti3 B14 B19 B20 -76.8(15) . . . . ?
B14 B18 B19 C3 -37.9(10) . . . . ?
B20 B18 B19 C3 98.1(12) . . . . ?
B17 B18 B19 C3 61.0(13) . . . . ?
B13 B18 B19 C3 -0.4(15) . . . . ?
B14 B18 B19 B15 -98.7(13) . . . . ?
B20 B18 B19 B15 37.3(11) . . . . ?
B17 B18 B19 B15 0.2(15) . . . . ?
B13 B18 B19 B15 -61.2(15) . . . . ?
B20 B18 B19 B14 136.0(12) . . . . ?
B17 B18 B19 B14 98.9(11) . . . . ?
B13 B18 B19 B14 37.5(10) . . . . ?
B14 B18 B19 B20 -136.0(12) . . . . ?
B17 B18 B19 B20 -37.1(11) . . . . ?
B13 B18 B19 B20 -98.5(12) . . . . ?
C4 B16 B20 B15 -36.3(10) . . . . ?
B17 B16 B20 B15 -135.2(12) . . . . ?
B12 B16 B20 B15 -96.0(12) . . . . ?
C4 B16 B20 B19 -0.5(15) . . . . ?
B17 B16 B20 B19 -99.4(12) . . . . ?
B15 B16 B20 B19 35.8(11) . . . . ?
B12 B16 B20 B19 -60.3(15) . . . . ?
C4 B16 B20 B17 98.9(11) . . . . ?
B15 B16 B20 B17 135.2(12) . . . . ?
B12 B16 B20 B17 39.2(10) . . . . ?
C4 B16 B20 B18 62.5(14) . . . . ?
B17 B16 B20 B18 -36.3(11) . . . . ?
B15 B16 B20 B18 98.9(13) . . . . ?
B12 B16 B20 B18 2.8(16) . . . . ?
C4 B15 B20 B16 37.7(10) . . . . ?
C3 B15 B20 B16 97.7(12) . . . . ?
B19 B15 B20 B16 140.0(12) . . . . ?
C4 B15 B20 B19 -102.3(12) . . . . ?
C3 B15 B20 B19 -42.3(11) . . . . ?
B16 B15 B20 B19 -140.0(12) . . . . ?
C4 B15 B20 B17 -2.4(15) . . . . ?
C3 B15 B20 B17 57.7(15) . . . . ?
B19 B15 B20 B17 100.0(12) . . . . ?
B16 B15 B20 B17 -40.1(11) . . . . ?
C4 B15 B20 B18 -65.8(14) . . . . ?
C3 B15 B20 B18 -5.7(15) . . . . ?
B19 B15 B20 B18 36.5(11) . . . . ?
B16 B15 B20 B18 -103.5(12) . . . . ?
C3 B19 B20 B16 3.5(15) . . . . ?
B15 B19 B20 B16 -37.1(12) . . . . ?
B14 B19 B20 B16 62.3(15) . . . . ?
B18 B19 B20 B16 101.2(13) . . . . ?
C3 B19 B20 B15 40.6(10) . . . . ?
B14 B19 B20 B15 99.4(13) . . . . ?
B18 B19 B20 B15 138.3(12) . . . . ?
C3 B19 B20 B17 -60.4(13) . . . . ?
B15 B19 B20 B17 -101.0(12) . . . . ?
B14 B19 B20 B17 -1.6(15) . . . . ?
B18 B19 B20 B17 37.3(11) . . . . ?
C3 B19 B20 B18 -97.7(11) . . . . ?
B15 B19 B20 B18 -138.3(12) . . . . ?
B14 B19 B20 B18 -38.9(10) . . . . ?
B13 B17 B20 B16 -102.4(12) . . . . ?
B12 B17 B20 B16 -39.6(11) . . . . ?
B18 B17 B20 B16 -139.9(12) . . . . ?
B16 B17 B20 B15 40.9(11) . . . . ?
B13 B17 B20 B15 -61.4(15) . . . . ?
B12 B17 B20 B15 1.4(15) . . . . ?
B18 B17 B20 B15 -98.9(12) . . . . ?
B16 B17 B20 B19 103.1(13) . . . . ?
B13 B17 B20 B19 0.8(15) . . . . ?
B12 B17 B20 B19 63.6(14) . . . . ?
B18 B17 B20 B19 -36.7(11) . . . . ?
B16 B17 B20 B18 139.9(12) . . . . ?
B13 B17 B20 B18 37.5(11) . . . . ?
B12 B17 B20 B18 100.3(12) . . . . ?
B14 B18 B20 B16 -63.0(15) . . . . ?
B19 B18 B20 B16 -102.0(13) . . . . ?
B17 B18 B20 B16 36.3(11) . . . . ?
B13 B18 B20 B16 1.2(16) . . . . ?
B14 B18 B20 B15 2.6(15) . . . . ?
B19 B18 B20 B15 -36.5(11) . . . . ?
B17 B18 B20 B15 101.9(12) . . . . ?
B13 B18 B20 B15 66.7(14) . . . . ?
B14 B18 B20 B19 39.0(11) . . . . ?
B17 B18 B20 B19 138.3(12) . . . . ?
B13 B18 B20 B19 103.2(12) . . . . ?
B14 B18 B20 B17 -99.3(11) . . . . ?
B19 B18 B20 B17 -138.3(12) . . . . ?
B13 B18 B20 B17 -35.2(10) . . . . ?
C106 C101 C102 C103 -7(3) . . . . ?
C100 C101 C102 C103 179(2) . . . . ?
C101 C102 C103 C104 2(4) . . . . ?
C102 C103 C104 C105 6(4) . . . . ?
C103 C104 C105 C106 -9(4) . . . . ?
C104 C105 C106 C101 4(4) . . . . ?
C102 C101 C106 C105 4(4) . . . . ?
C100 C101 C106 C105 178(2) . . . . ?
C112 C107 C108 C109 5(4) . . . . ?
C113 C107 C108 C109 -176(2) . . . . ?
C107 C108 C109 C110 -3(4) . . . . ?
C108 C109 C110 C111 -1(4) . . . . ?
C109 C110 C111 C112 3(4) . . . . ?
C108 C107 C112 C111 -3(4) . . . . ?
C113 C107 C112 C111 178(2) . . . . ?
C110 C111 C112 C107 -1(4) . . . . ?
C117 C115 C116 C117 0(3) 2_756 . . . ?
C114 C115 C116 C117 -177(2) . . . . ?
C115 C116 C117 C115 0(3) . . . 2_756 ?
